data_4127435
loop_
_publ_author_name
'Alhilaly, Mohammad J.'
'Huang, Ren-Wu'
'Naphade, Rounak'
'Alamer, Badriah'
'Hedhili, Mohamed Nejib'
'Emwas, Abdul-Hamid'
'Maity, Partha'
'Yin, Jun'
'Shkurenko, Aleksander'
'Mohammed, Omar F.'
'Eddaoudi, Mohamed'
'Bakr, Osman M.'

_publ_section_title
;
 Assembly of Atomically Precise Silver Nanoclusters into Nanocluster-Based
 Frameworks.
;
_journal_issue 24
_journal_name_full 'Journal of the American Chemical Society'
_journal_page_first 9585
_journal_page_last 9592
_journal_paper_doi 10.1021/jacs.9b02486
_journal_volume 141
_journal_year 2019
_chemical_formula_moiety 'Ag16 (C3 H7 N O)4 (C4 H9 S 1-)8 (C2 O2 F3 1-)7 (Cl 1-) (H2 O), 1.5(C3 H7 N O)'
_chemical_formula_sum 'C62.5 H112.5 Ag16 Cl F21 N5.5 O20.5 S8'
_chemical_formula_weight 3685.92
_space_group_crystal_system monoclinic
_space_group_IT_number 15
_space_group_name_Hall '-C 2yc'
_space_group_name_H-M_alt 'C 1 2/c 1'
_symmetry_space_group_name_Hall '-C 2yc'
_symmetry_space_group_name_H-M 'C 1 2/c 1'
_atom_sites_solution_hydrogens geom
_atom_sites_solution_primary direct
_atom_sites_solution_secondary difmap
_audit_creation_method SHELXL-2018/3
_cell_angle_alpha 90
_cell_angle_beta 99.406(1)
_cell_angle_gamma 90
_cell_formula_units_Z 8
_cell_length_a 19.697(1)
_cell_length_b 22.605(1)
_cell_length_c 49.495(2)
_cell_measurement_reflns_used 9777
_cell_measurement_temperature 120.0(1)
_cell_measurement_theta_max 31.49
_cell_measurement_theta_min 2.85
_cell_volume 21741.4(17)
_computing_cell_refinement 'SAINT v8.34A (Bruker, 2013)'
_computing_data_collection 'Bruker APEX2 v2009.3-0 (Bruker AXS Inc., 2009)'
_computing_data_reduction 'SAINT v8.34A (Bruker, 2013)'
_computing_molecular_graphics 'DIAMOND (Crystal Impact GbR, 2009'
_computing_publication_material 'PublCIF. Westrip, S. P. (2010). J. Appl. Cryst. 43, 920-925.'
_computing_structure_refinement 'SHELXL-2018/3 (Sheldrick, 2018)'
_computing_structure_solution 'ShelXS (Sheldrick, 2008)'
_diffrn_ambient_temperature 120.0(1)
_diffrn_detector_area_resol_mean 7.4
_diffrn_measured_fraction_theta_full 0.999
_diffrn_measured_fraction_theta_max 0.998
_diffrn_measurement_device_type 'Bruker D8 VENTURE PHOTON-II CPAD'
_diffrn_measurement_method '\f and \w scans'
_diffrn_radiation_monochromator mirrors
_diffrn_radiation_type MoK\a
_diffrn_radiation_wavelength 0.71073
_diffrn_reflns_av_R_equivalents 0.0573
_diffrn_reflns_av_unetI/netI 0.0168
_diffrn_reflns_Laue_measured_fraction_full 0.999
_diffrn_reflns_Laue_measured_fraction_max 0.998
_diffrn_reflns_limit_h_max 28
_diffrn_reflns_limit_h_min -28
_diffrn_reflns_limit_k_max 33
_diffrn_reflns_limit_k_min -33
_diffrn_reflns_limit_l_max 72
_diffrn_reflns_limit_l_min -72
_diffrn_reflns_number 855982
_diffrn_reflns_point_group_measured_fraction_full 0.999
_diffrn_reflns_point_group_measured_fraction_max 0.998
_diffrn_reflns_theta_full 25.242
_diffrn_reflns_theta_max 31.902
_diffrn_reflns_theta_min 1.976
_diffrn_source 'Incoatec I\ms'
_exptl_absorpt_coefficient_mu 3.081
_exptl_absorpt_correction_T_max 0.7462
_exptl_absorpt_correction_T_min 0.6165
_exptl_absorpt_correction_type multi-scan
_exptl_absorpt_process_details
;
SADABS-2016/2 (Bruker,2016/2) was used for absorption correction.
wR2(int) was 0.0949 before and 0.0717 after correction.
The Ratio of minimum to maximum transmission is 0.8262.
The \l/2 correction factor is Not present.
;
_exptl_crystal_colour colorless
_exptl_crystal_density_diffrn 2.252
_exptl_crystal_description prism
_exptl_crystal_F_000 14208
_exptl_crystal_size_max 0.040
_exptl_crystal_size_mid 0.040
_exptl_crystal_size_min 0.010
_refine_diff_density_max 4.364
_refine_diff_density_min -3.515
_refine_diff_density_rms 0.373
_refine_ls_extinction_method none
_refine_ls_goodness_of_fit_ref 1.167
_refine_ls_hydrogen_treatment mixed
_refine_ls_matrix_type full
_refine_ls_number_parameters 1524
_refine_ls_number_reflns 36477
_refine_ls_number_restraints 868
_refine_ls_restrained_S_all 1.162
_refine_ls_R_factor_all 0.0722
_refine_ls_R_factor_gt 0.0689
_refine_ls_shift/su_max 0.001
_refine_ls_shift/su_mean 0.000
_refine_ls_structure_factor_coef Fsqd
_refine_ls_weighting_details 'w=1/[\s^2^(Fo^2^)+(0.0559P)^2^+536.8366P] where P=(Fo^2^+2Fc^2^)/3'
_refine_ls_weighting_scheme calc
_refine_ls_wR_factor_gt 0.1678
_refine_ls_wR_factor_ref 0.1701
_reflns_Friedel_coverage 0.000
_reflns_number_gt 34270
_reflns_number_total 36477
_reflns_threshold_expression 'I > 2\s(I)'
_cod_data_source_file ja9b02486_si_001.cif
_cod_data_source_block Ag16_0D
_cod_original_cell_volume 21741(2)
_cod_original_formula_sum 'C62.50 H112.50 Ag16 Cl F21 N5.50 O20.50 S8'
_cod_database_code 4127435
_shelx_shelxl_version_number 2018/3
_shelx_space_group_comment
;
The symmetry employed for this shelxl refinement is uniquely defined
by the following loop, which should always be used as a source of
symmetry information in preference to the above space-group names.
They are only intended as comments.
;
_shelx_estimated_absorpt_t_min 0.887
_shelx_estimated_absorpt_t_max 0.970

loop_
_space_group_symop_operation_xyz
'x, y, z'
'-x, y, -z+1/2'
'x+1/2, y+1/2, z'
'-x+1/2, y+1/2, -z+1/2'
'-x, -y, -z'
'x, -y, z-1/2'
'-x+1/2, -y+1/2, -z'
'x+1/2, -y+1/2, z-1/2'

loop_
_atom_site_label
_atom_site_type_symbol
_atom_site_fract_x
_atom_site_fract_y
_atom_site_fract_z
_atom_site_U_iso_or_equiv
_atom_site_adp_type
_atom_site_occupancy
_atom_site_site_symmetry_order
_atom_site_calc_flag
_atom_site_refinement_flags_posn
_atom_site_refinement_flags_adp
_atom_site_refinement_flags_occupancy
_atom_site_disorder_assembly
_atom_site_disorder_group
Cl1 Cl 0.10274(6) 0.31384(6) 0.11813(3) 0.0195(2) Uani 1 1 d . . . . .
Ag1A Ag 0.18477(8) 0.38710(7) 0.08196(3) 0.0396(2) Uani 0.576(2) 1 d . . P A 1
Ag1B Ag 0.15896(11) 0.39313(10) 0.08494(4) 0.0396(2) Uani 0.424(2) 1 d . . P A 2
Ag2A Ag 0.11818(8) 0.26914(7) 0.06253(3) 0.0217(2) Uani 0.576(2) 1 d . . P A 1
Ag2B Ag 0.13409(12) 0.26760(11) 0.05653(5) 0.0275(4) Uani 0.424(2) 1 d . . P A 2
Ag3 Ag 0.20582(2) 0.23068(2) 0.11526(2) 0.02523(9) Uani 1 1 d . . . . .
Ag4 Ag 0.26602(4) 0.37086(3) 0.15089(2) 0.05080(18) Uani 1 1 d . . . . .
Ag5A Ag -0.04579(3) 0.34558(2) 0.10136(2) 0.03666(12) Uani 1 1 d . . . . .
Ag6 Ag -0.00296(3) 0.21953(2) 0.11953(2) 0.03208(10) Uani 1 1 d . . . . .
Ag7 Ag 0.09001(3) 0.28602(2) 0.17795(2) 0.03208(10) Uani 1 1 d . . . . .
Ag8 Ag 0.05360(2) 0.40289(2) 0.15266(2) 0.02753(9) Uani 1 1 d . . . . .
Ag9 Ag 0.00086(3) 0.43470(2) 0.06074(2) 0.03016(10) Uani 1 1 d . . . . .
Ag10 Ag -0.02552(2) 0.30867(2) 0.03676(2) 0.02972(10) Uani 1 1 d . . . . .
Ag11 Ag 0.01099(2) 0.17898(2) 0.05884(2) 0.02988(10) Uani 1 1 d . . . . .
Ag12 Ag 0.11299(2) 0.12703(2) 0.12499(2) 0.02600(9) Uani 1 1 d . . . . .
Ag13 Ag 0.19477(2) 0.18765(2) 0.17275(2) 0.02655(9) Uani 1 1 d . . . . .
Ag14 Ag 0.24102(3) 0.30832(2) 0.20226(2) 0.03166(10) Uani 1 1 d . . . . .
Ag15 Ag 0.18749(2) 0.46967(2) 0.16991(2) 0.02756(9) Uani 1 1 d . . . . .
Ag16 Ag 0.10213(3) 0.49570(3) 0.11565(2) 0.03742(12) Uani 1 1 d . . . . .
S1 S 0.08540(7) 0.36615(6) 0.04406(3) 0.0229(2) Uani 1 1 d D . . . .
C11T C 0.1108(9) 0.3897(8) 0.0112(2) 0.033(2) Uani 0.64(3) 1 d D . P A 2
C12T C 0.0544(8) 0.4300(10) -0.0028(4) 0.059(6) Uani 0.64(3) 1 d . . P A 2
H12A H 0.010424 0.408730 -0.005411 0.088 Uiso 0.64(3) 1 calc R U P A 2
H12B H 0.064994 0.442335 -0.020593 0.088 Uiso 0.64(3) 1 calc R U P A 2
H12C H 0.051208 0.464912 0.008673 0.088 Uiso 0.64(3) 1 calc R U P A 2
C13T C 0.1169(15) 0.3350(11) -0.0065(4) 0.063(5) Uani 0.64(3) 1 d . U P A 2
H13A H 0.154351 0.309759 0.002491 0.094 Uiso 0.64(3) 1 calc R U P A 2
H13B H 0.126690 0.347317 -0.024472 0.094 Uiso 0.64(3) 1 calc R U P A 2
H13C H 0.073570 0.312804 -0.008900 0.094 Uiso 0.64(3) 1 calc R U P A 2
C14T C 0.1799(12) 0.4219(12) 0.0178(6) 0.049(5) Uani 0.64(3) 1 d . . P A 2
H14A H 0.174671 0.456987 0.028924 0.074 Uiso 0.64(3) 1 calc R U P A 2
H14B H 0.195213 0.433927 0.000774 0.074 Uiso 0.64(3) 1 calc R U P A 2
H14C H 0.214191 0.395330 0.028069 0.074 Uiso 0.64(3) 1 calc R U P A 2
C15T C 0.1098(14) 0.3790(12) 0.0098(3) 0.033(2) Uani 0.36(3) 1 d D U P A 1
C16T C 0.0437(15) 0.3882(18) -0.0104(6) 0.060(8) Uani 0.36(3) 1 d D U P A 1
H16A H 0.012931 0.354394 -0.009543 0.091 Uiso 0.36(3) 1 calc R U P A 1
H16B H 0.054526 0.391599 -0.028974 0.091 Uiso 0.36(3) 1 calc R U P A 1
H16C H 0.021014 0.424477 -0.005720 0.091 Uiso 0.36(3) 1 calc R U P A 1
C17T C 0.1469(18) 0.3239(12) 0.0022(6) 0.040(6) Uani 0.36(3) 1 d D . P A 1
H17A H 0.179853 0.310737 0.018094 0.060 Uiso 0.36(3) 1 calc R U P A 1
H17B H 0.171388 0.333035 -0.012964 0.060 Uiso 0.36(3) 1 calc R U P A 1
H17C H 0.113247 0.292422 -0.003316 0.060 Uiso 0.36(3) 1 calc R U P A 1
C18T C 0.160(2) 0.4308(16) 0.0114(10) 0.050(9) Uani 0.36(3) 1 d D U P A 1
H18A H 0.137352 0.466348 0.017238 0.076 Uiso 0.36(3) 1 calc R U P A 1
H18B H 0.172426 0.437586 -0.006620 0.076 Uiso 0.36(3) 1 calc R U P A 1
H18C H 0.200820 0.421833 0.024712 0.076 Uiso 0.36(3) 1 calc R U P A 1
S2 S 0.13378(7) 0.16898(6) 0.08030(3) 0.0203(2) Uani 1 1 d . . . . .
C21T C 0.1813(3) 0.1170(2) 0.06101(11) 0.0237(10) Uani 1 1 d D . . . .
C22T C 0.1806(3) 0.1422(3) 0.03241(12) 0.0315(13) Uani 1 1 d D . . . .
H22A H 0.132928 0.149490 0.023726 0.047 Uiso 1 1 calc R U . . .
H22B H 0.201960 0.113902 0.021380 0.047 Uiso 1 1 calc R U . . .
H22C H 0.206332 0.179468 0.033740 0.047 Uiso 1 1 calc R U . . .
C23T C 0.1441(4) 0.0577(3) 0.06006(19) 0.0408(17) Uani 1 1 d D . . . .
H23A H 0.142881 0.044071 0.078766 0.061 Uiso 1 1 calc R U . . .
H23B H 0.168481 0.028637 0.050519 0.061 Uiso 1 1 calc R U . . .
H23C H 0.096948 0.062366 0.050276 0.061 Uiso 1 1 calc R U . . .
C24T C 0.2544(3) 0.1113(4) 0.07630(16) 0.0398(17) Uani 1 1 d D . . . .
H24A H 0.275821 0.150492 0.078453 0.060 Uiso 1 1 calc R U . . .
H24B H 0.281025 0.085709 0.065913 0.060 Uiso 1 1 calc R U . . .
H24C H 0.253625 0.093927 0.094390 0.060 Uiso 1 1 calc R U . . .
S3 S 0.27410(7) 0.26373(6) 0.15845(3) 0.0207(2) Uani 1 1 d . . . . .
C31T C 0.3644(3) 0.2372(3) 0.16221(14) 0.0300(13) Uani 1 1 d . . . . .
C32T C 0.3657(4) 0.1831(4) 0.1443(2) 0.056(3) Uani 1 1 d . . . . .
H32A H 0.345326 0.149516 0.152606 0.084 Uiso 1 1 calc R U . . .
H32B H 0.413434 0.173736 0.142610 0.084 Uiso 1 1 calc R U . . .
H32C H 0.339301 0.191002 0.126121 0.084 Uiso 1 1 calc R U . . .
C33T C 0.3884(5) 0.2229(7) 0.1918(2) 0.076(4) Uani 1 1 d . U . . .
H33A H 0.391038 0.259396 0.202603 0.114 Uiso 1 1 calc R U . . .
H33B H 0.434033 0.204527 0.193887 0.114 Uiso 1 1 calc R U . . .
H33C H 0.355907 0.195537 0.198175 0.114 Uiso 1 1 calc R U . . .
C34T C 0.4065(4) 0.2862(4) 0.1521(2) 0.054(2) Uani 1 1 d . . . . .
H34A H 0.385682 0.297431 0.133488 0.082 Uiso 1 1 calc R U . . .
H34B H 0.453568 0.272201 0.152126 0.082 Uiso 1 1 calc R U . . .
H34C H 0.407346 0.320524 0.164255 0.082 Uiso 1 1 calc R U . . .
S4 S 0.21949(7) 0.45257(7) 0.12163(3) 0.0249(3) Uani 1 1 d . . . . .
C41T C 0.2892(3) 0.5045(3) 0.11589(12) 0.0281(12) Uani 1 1 d D . . . .
C42T C 0.3573(3) 0.4747(4) 0.12690(17) 0.0397(17) Uani 1 1 d D . . . .
H42A H 0.359791 0.466930 0.146518 0.060 Uiso 1 1 calc R U . . .
H42B H 0.395328 0.500689 0.124069 0.060 Uiso 1 1 calc R U . . .
H42C H 0.360661 0.437264 0.117219 0.060 Uiso 1 1 calc R U . . .
C43T C 0.2813(4) 0.5612(3) 0.13136(17) 0.0398(17) Uani 1 1 d D . . . .
H43A H 0.235002 0.577259 0.125571 0.060 Uiso 1 1 calc R U . . .
H43B H 0.315535 0.590109 0.127443 0.060 Uiso 1 1 calc R U . . .
H43C H 0.288314 0.553031 0.151059 0.060 Uiso 1 1 calc R U . . .
C44T C 0.2819(4) 0.5155(4) 0.08525(13) 0.0379(15) Uani 1 1 d D . . . .
H44A H 0.286300 0.477963 0.075786 0.057 Uiso 1 1 calc R U . . .
H44B H 0.317979 0.542792 0.081602 0.057 Uiso 1 1 calc R U . . .
H44C H 0.236648 0.532865 0.078614 0.057 Uiso 1 1 calc R U . . .
S5 S -0.01195(7) 0.44703(6) 0.11145(3) 0.0213(2) Uani 1 1 d . . . . .
C51T C -0.0827(3) 0.4965(2) 0.11885(12) 0.0264(11) Uani 1 1 d D . . . .
C52T C -0.0715(4) 0.5082(4) 0.14951(14) 0.0414(17) Uani 1 1 d D . . . .
H52A H -0.069414 0.470458 0.159359 0.062 Uiso 1 1 calc R U . . .
H52B H -0.109590 0.531981 0.154079 0.062 Uiso 1 1 calc R U . . .
H52C H -0.028093 0.529634 0.154847 0.062 Uiso 1 1 calc R U . . .
C53T C -0.0779(3) 0.5533(3) 0.10287(16) 0.0344(14) Uani 1 1 d D . . . .
H53A H -0.033071 0.571873 0.108912 0.052 Uiso 1 1 calc R U . . .
H53B H -0.114587 0.580371 0.106088 0.052 Uiso 1 1 calc R U . . .
H53C H -0.082996 0.544163 0.083281 0.052 Uiso 1 1 calc R U . . .
C54T C -0.1507(3) 0.4650(3) 0.10906(18) 0.0363(15) Uani 1 1 d D . . . .
H54A H -0.154942 0.456715 0.089421 0.055 Uiso 1 1 calc R U . . .
H54B H -0.188907 0.490354 0.112343 0.055 Uiso 1 1 calc R U . . .
H54C H -0.151939 0.427817 0.119109 0.055 Uiso 1 1 calc R U . . .
S6 S -0.06550(7) 0.25325(7) 0.07584(3) 0.0250(3) Uani 1 1 d . . . . .
C61T C -0.1577(3) 0.2316(2) 0.06918(12) 0.0284(12) Uani 1 1 d D . . . .
C62T C -0.2003(3) 0.2851(3) 0.0742(2) 0.0432(19) Uani 1 1 d D . . . .
H62A H -0.185884 0.299165 0.093035 0.065 Uiso 1 1 calc R U . . .
H62B H -0.249047 0.274231 0.071583 0.065 Uiso 1 1 calc R U . . .
H62C H -0.193335 0.316640 0.061355 0.065 Uiso 1 1 calc R U . . .
C63T C -0.1744(4) 0.2120(5) 0.03949(15) 0.047(2) Uani 1 1 d D . . . .
H63A H -0.167592 0.245271 0.027499 0.070 Uiso 1 1 calc R U . . .
H63B H -0.222396 0.198866 0.035481 0.070 Uiso 1 1 calc R U . . .
H63C H -0.143976 0.179354 0.036325 0.070 Uiso 1 1 calc R U . . .
C64T C -0.1674(4) 0.1821(4) 0.08893(18) 0.0425(18) Uani 1 1 d D . . . .
H64A H -0.136653 0.149198 0.086417 0.064 Uiso 1 1 calc R U . . .
H64B H -0.215231 0.168468 0.085338 0.064 Uiso 1 1 calc R U . . .
H64C H -0.156488 0.196753 0.107778 0.064 Uiso 1 1 calc R U . . .
S7 S 0.06488(8) 0.18614(7) 0.16207(3) 0.0252(3) Uani 1 1 d . . . . .
C71T C 0.0214(3) 0.1372(3) 0.18451(13) 0.0305(12) Uani 1 1 d D . . . .
C72T C -0.0521(3) 0.1276(4) 0.17000(17) 0.0397(16) Uani 1 1 d D . . . .
H72A H -0.075733 0.165843 0.167247 0.060 Uiso 1 1 calc R U . . .
H72B H -0.076561 0.102045 0.181206 0.060 Uiso 1 1 calc R U . . .
H72C H -0.051447 0.108823 0.152202 0.060 Uiso 1 1 calc R U . . .
C73T C 0.0605(4) 0.0789(3) 0.18843(19) 0.0426(17) Uani 1 1 d D . . . .
H73A H 0.060105 0.059949 0.170595 0.064 Uiso 1 1 calc R U . . .
H73B H 0.038457 0.052728 0.200208 0.064 Uiso 1 1 calc R U . . .
H73C H 0.108165 0.086429 0.197026 0.064 Uiso 1 1 calc R U . . .
C74T C 0.0216(5) 0.1690(4) 0.21152(16) 0.0455(19) Uani 1 1 d D . . . .
H74A H 0.069186 0.177150 0.220031 0.068 Uiso 1 1 calc R U . . .
H74B H -0.000501 0.144016 0.223739 0.068 Uiso 1 1 calc R U . . .
H74C H -0.003665 0.206309 0.208220 0.068 Uiso 1 1 calc R U . . .
S8 S 0.14123(7) 0.38131(6) 0.19312(3) 0.0212(2) Uani 1 1 d . . . . .
C81T C 0.1117(3) 0.4062(3) 0.22519(12) 0.0305(13) Uani 1 1 d D . . . .
C82T C 0.1726(5) 0.4364(5) 0.24238(19) 0.059(3) Uani 1 1 d D . . . .
H82A H 0.209474 0.407504 0.247622 0.089 Uiso 1 1 calc R U . . .
H82B H 0.158396 0.452916 0.258899 0.089 Uiso 1 1 calc R U . . .
H82C H 0.189210 0.468275 0.231750 0.089 Uiso 1 1 calc R U . . .
C83T C 0.0517(5) 0.4486(4) 0.21731(17) 0.048(2) Uani 1 1 d D . . . .
H83A H 0.066911 0.482642 0.207567 0.072 Uiso 1 1 calc R U . . .
H83B H 0.035263 0.462334 0.233881 0.072 Uiso 1 1 calc R U . . .
H83C H 0.014291 0.428251 0.205400 0.072 Uiso 1 1 calc R U . . .
C84T C 0.0889(5) 0.3518(4) 0.23941(18) 0.047(2) Uani 1 1 d D . . . .
H84A H 0.051904 0.331765 0.227159 0.071 Uiso 1 1 calc R U . . .
H84B H 0.072214 0.363841 0.256179 0.071 Uiso 1 1 calc R U . . .
H84C H 0.127990 0.324789 0.244064 0.071 Uiso 1 1 calc R U . . .
O1F1 O 0.2935(6) 0.3632(4) 0.0687(3) 0.060(3) Uani 0.576(2) 1 d D . P A 1
O2F1 O 0.2597(5) 0.2700(4) 0.0737(2) 0.042(2) Uani 0.576(2) 1 d D . P A 1
C1F1 C 0.3010(5) 0.3092(4) 0.0698(3) 0.0365(17) Uani 0.576(2) 1 d D . P A 1
C2F1 C 0.3708(6) 0.2876(5) 0.0632(3) 0.0402(16) Uani 0.576(2) 1 d D . P A 1
F1F1 F 0.3810(9) 0.3029(8) 0.0384(3) 0.053(3) Uani 0.576(2) 1 d D . P A 1
F2F1 F 0.3786(7) 0.2296(4) 0.0654(4) 0.063(3) Uani 0.576(2) 1 d D . P A 1
F3F1 F 0.4234(5) 0.3103(6) 0.0805(3) 0.059(3) Uani 0.576(2) 1 d D . P A 1
O3F1 O 0.2741(8) 0.3070(10) 0.0881(3) 0.063(5) Uani 0.424(2) 1 d D . P A 2
O4F1 O 0.2499(6) 0.2760(7) 0.0451(3) 0.045(3) Uani 0.424(2) 1 d D . P A 2
C3F1 C 0.2884(7) 0.2941(8) 0.0656(3) 0.0365(17) Uani 0.424(2) 1 d D . P A 2
C4F1 C 0.3647(7) 0.2985(7) 0.0625(3) 0.0402(16) Uani 0.424(2) 1 d D . P A 2
F4F1 F 0.3951(10) 0.2459(7) 0.0649(6) 0.077(6) Uani 0.424(2) 1 d D . P A 2
F5F1 F 0.3728(12) 0.3196(11) 0.0381(4) 0.063(5) Uani 0.424(2) 1 d D . P A 2
F6F1 F 0.4000(8) 0.3345(9) 0.0808(4) 0.075(5) Uani 0.424(2) 1 d D . P A 2
O1F2 O -0.0412(3) 0.2488(2) -0.00316(12) 0.0417(12) Uani 1 1 d D . . . .
O2F2 O -0.0139(3) 0.1570(2) 0.01242(10) 0.0367(11) Uani 1 1 d D . . . .
C1F2 C -0.0391(3) 0.1942(3) -0.00459(13) 0.0308(13) Uani 1 1 d D . . . .
C2F2 C -0.0737(3) 0.1684(3) -0.03212(14) 0.0350(14) Uani 1 1 d D . . . .
F1F2 F -0.0383(3) 0.1815(3) -0.05192(11) 0.0633(17) Uani 1 1 d D . . . .
F2F2 F -0.1370(3) 0.1894(3) -0.03924(13) 0.0598(16) Uani 1 1 d D . . . .
F3F2 F -0.0798(3) 0.1094(2) -0.03215(11) 0.0562(14) Uani 1 1 d D . . . .
O1F3 O 0.1880(3) 0.0498(2) 0.14184(11) 0.0358(11) Uani 1 1 d . . . . .
O2F3 O 0.2438(3) 0.0956(2) 0.17942(12) 0.0419(13) Uani 1 1 d . . . . .
C1F3 C 0.2245(4) 0.0528(3) 0.16459(14) 0.0300(12) Uani 1 1 d . . . . .
C2F3 C 0.2494(4) -0.0072(3) 0.17803(16) 0.0371(15) Uani 1 1 d . . . . .
F1F3 F 0.2467(4) -0.0511(2) 0.15989(11) 0.0607(16) Uani 1 1 d . . . . .
F2F3 F 0.2111(4) -0.0219(3) 0.19651(15) 0.0710(19) Uani 1 1 d . . . . .
F3F3 F 0.3134(3) -0.0053(3) 0.19119(12) 0.0585(15) Uani 1 1 d . . . . .
O1F4 O 0.3409(3) 0.4032(3) 0.19338(13) 0.0486(13) Uani 1 1 d D . . . .
O2F4 O 0.2924(3) 0.4916(2) 0.19841(11) 0.0388(11) Uani 1 1 d D . . . .
C1F4 C 0.3369(3) 0.4527(3) 0.20345(14) 0.0396(13) Uani 1 1 d D . . . .
C2F4 C 0.3936(6) 0.4645(6) 0.2281(2) 0.058(2) Uani 0.58(3) 1 d D . P B 1
F1F4 F 0.4397(9) 0.4216(9) 0.2324(4) 0.093(6) Uani 0.58(3) 1 d D . P B 1
F2F4 F 0.3682(8) 0.4701(8) 0.25109(19) 0.067(3) Uani 0.58(3) 1 d D U P B 1
F3F4 F 0.4277(8) 0.5137(8) 0.2246(4) 0.087(5) Uani 0.58(3) 1 d D . P B 1
C3F4 C 0.3995(6) 0.4752(7) 0.2240(3) 0.058(2) Uani 0.42(3) 1 d D . P B 2
F4F4 F 0.4600(6) 0.4532(13) 0.2202(5) 0.088(6) Uani 0.42(3) 1 d D . P B 2
F5F4 F 0.3949(14) 0.4624(11) 0.2500(3) 0.082(6) Uani 0.42(3) 1 d D . P B 2
F6F4 F 0.4096(10) 0.5335(7) 0.2243(5) 0.070(4) Uani 0.42(3) 1 d D U P B 2
O1F5 O 0.1444(7) 0.5631(6) 0.1782(3) 0.044(2) Uani 0.683(15) 1 d D U P A 1
O2F5 O 0.0962(6) 0.5908(6) 0.1355(2) 0.044(2) Uani 0.683(15) 1 d D U P A 1
C1F5 C 0.1172(7) 0.5973(5) 0.1602(2) 0.045(2) Uani 0.683(15) 1 d D U P A 1
C2F5 C 0.1141(6) 0.6635(5) 0.1675(2) 0.066(3) Uani 0.683(15) 1 d D U P A 1
F1F5 F 0.1285(7) 0.6731(4) 0.1943(2) 0.083(4) Uani 0.683(15) 1 d D U P A 1
F2F5 F 0.0535(6) 0.6873(5) 0.1593(3) 0.095(4) Uani 0.683(15) 1 d D U P A 1
F3F5 F 0.1569(6) 0.6969(4) 0.1556(2) 0.075(3) Uani 0.683(15) 1 d D U P A 1
O3F5 O 0.1304(18) 0.5639(15) 0.1720(6) 0.044(2) Uani 0.317(15) 1 d D U P A 2
O4F5 O 0.1066(15) 0.5892(13) 0.1273(5) 0.044(2) Uani 0.317(15) 1 d D U P A 2
C3F5 C 0.1128(17) 0.5971(10) 0.1523(5) 0.045(2) Uani 0.317(15) 1 d D U P A 2
C4F5 C 0.0933(12) 0.6589(9) 0.1618(4) 0.083(5) Uani 0.317(15) 1 d D U P A 2
F4F5 F 0.0594(19) 0.6575(12) 0.1830(5) 0.115(8) Uani 0.317(15) 1 d D U P A 2
F5F5 F 0.0525(14) 0.6884(10) 0.1423(5) 0.084(6) Uani 0.317(15) 1 d D U P A 2
F6F5 F 0.1474(15) 0.6938(13) 0.1696(8) 0.139(10) Uani 0.317(15) 1 d D U P A 2
O1F6 O -0.1106(3) 0.4527(2) 0.03909(11) 0.0363(10) Uani 1 1 d D . . . .
O2F6 O -0.1227(4) 0.3653(3) 0.01662(17) 0.0441(19) Uani 0.861(10) 1 d D U P A 1
C1F6 C -0.1417(3) 0.4137(3) 0.02442(13) 0.0290(14) Uani 0.861(10) 1 d D . P A 1
C2F6 C -0.2186(3) 0.4273(3) 0.01358(15) 0.0368(15) Uani 0.861(10) 1 d D . P A 1
F1F6 F -0.2430(4) 0.4735(3) 0.02526(19) 0.0541(19) Uani 0.861(10) 1 d D . P A 1
F2F6 F -0.2293(3) 0.4387(3) -0.01323(11) 0.0483(15) Uani 0.861(10) 1 d D . P A 1
F3F6 F -0.2589(3) 0.3810(3) 0.01643(17) 0.061(2) Uani 0.861(10) 1 d D . P A 1
O3F6 O -0.130(3) 0.3607(15) 0.0272(12) 0.0441(19) Uani 0.139(10) 1 d D . P A 2
C3F6 C -0.1491(12) 0.4113(10) 0.0313(9) 0.0290(14) Uani 0.139(10) 1 d D . P A 2
C4F6 C -0.2246(13) 0.4321(11) 0.0264(6) 0.0368(15) Uani 0.139(10) 1 d D . P A 2
F4F6 F -0.2589(14) 0.4120(16) 0.0454(7) 0.053(9) Uani 0.139(10) 1 d D . P A 2
F5F6 F -0.230(2) 0.4906(11) 0.0269(10) 0.043(9) Uani 0.139(10) 1 d D . P A 2
F6F6 F -0.2580(17) 0.414(2) 0.0024(7) 0.078(12) Uani 0.139(10) 1 d D . P A 2
O1F7 O -0.0351(3) 0.3390(4) 0.17470(16) 0.0608(18) Uani 1 1 d D . . . .
O2F7 O -0.1057(5) 0.3069(4) 0.13811(14) 0.068(2) Uani 0.881(10) 1 d D . P C 2
C1F7 C -0.0895(4) 0.3191(3) 0.16244(15) 0.0411(15) Uani 0.881(10) 1 d D . P C 2
C2F7 C -0.1442(4) 0.3058(3) 0.18030(15) 0.0425(15) Uani 0.881(10) 1 d D . P C 2
F1F7 F -0.1195(4) 0.2725(3) 0.20191(12) 0.0528(16) Uani 0.881(10) 1 d D . P C 2
F2F7 F -0.1660(5) 0.3543(4) 0.19170(19) 0.073(2) Uani 0.881(10) 1 d D . P C 2
F3F7 F -0.1979(4) 0.2770(5) 0.16764(17) 0.094(3) Uani 0.881(10) 1 d D . P C 2
O3F7 O -0.095(3) 0.266(2) 0.1483(10) 0.068(2) Uani 0.119(10) 1 d D U P C 1
C3F7 C -0.0830(12) 0.3066(11) 0.1650(6) 0.0411(15) Uani 0.119(10) 1 d D . P C 1
C4F7 C -0.1480(13) 0.3207(12) 0.1773(6) 0.0425(15) Uani 0.119(10) 1 d D . P C 1
F4F7 F -0.2038(13) 0.325(2) 0.1583(7) 0.052(8) Uani 0.119(10) 1 d D . P C 1
F5F7 F -0.162(2) 0.2802(17) 0.1950(8) 0.054(8) Uani 0.119(10) 1 d D . P C 1
F6F7 F -0.144(2) 0.3716(15) 0.1909(8) 0.045(7) Uani 0.119(10) 1 d D . P C 1
O1W O 0.0153(3) 0.0632(2) 0.11621(11) 0.0352(10) Uani 1 1 d D . . . .
H1WA H 0.024(6) 0.0296(18) 0.1231(15) 0.053 Uiso 1 1 d D U . . .
H1WB H 0.010(6) 0.060(4) 0.0991(3) 0.053 Uiso 1 1 d D U . . .
O1D1 O -0.0428(3) 0.0801(2) 0.06250(11) 0.0395(12) Uani 1 1 d D . . . .
C1D1 C -0.0667(4) 0.0523(3) 0.04152(16) 0.0411(17) Uani 1 1 d D . . . .
H1D1 H -0.083013 0.074109 0.025357 0.049 Uiso 1 1 calc R U . . .
N1D1 N -0.0707(4) -0.0055(3) 0.04037(16) 0.0433(16) Uani 1 1 d . . . . .
C2D1 C -0.0475(7) -0.0427(4) 0.0637(2) 0.066(3) Uani 1 1 d . . . . .
H2DA H 0.000972 -0.053027 0.064081 0.099 Uiso 1 1 calc R U . . .
H2DB H -0.075226 -0.078873 0.062465 0.099 Uiso 1 1 calc R U . . .
H2DC H -0.052369 -0.021412 0.080572 0.099 Uiso 1 1 calc R U . . .
C3D1 C -0.0989(7) -0.0358(5) 0.0150(2) 0.073(4) Uani 1 1 d . U . . .
H3DA H -0.119005 -0.006689 0.001334 0.109 Uiso 1 1 calc R U . . .
H3DB H -0.134485 -0.063745 0.018478 0.109 Uiso 1 1 calc R U . . .
H3DC H -0.061995 -0.057330 0.008130 0.109 Uiso 1 1 calc R U . . .
O1D2 O 0.2212(5) 0.2062(3) 0.22359(13) 0.072(2) Uani 1 1 d . U . . .
C1D2 C 0.2164(6) 0.1983(3) 0.24769(18) 0.050(2) Uani 1 1 d D U . . .
H1D2 H 0.208548 0.232191 0.258127 0.060 Uiso 1 1 calc R U . . .
N1D2 N 0.2213(4) 0.1473(3) 0.26027(13) 0.0427(15) Uani 1 1 d D U . . .
C2D2 C 0.2347(11) 0.0941(5) 0.2471(3) 0.094(4) Uani 1 1 d . U . . .
H2DD H 0.191949 0.071569 0.242463 0.141 Uiso 1 1 calc R U . . .
H2DE H 0.268393 0.070644 0.259456 0.141 Uiso 1 1 calc R U . . .
H2DF H 0.253208 0.103246 0.230394 0.141 Uiso 1 1 calc R U . . .
C3D2 C 0.2089(8) 0.1422(5) 0.28833(19) 0.070(3) Uani 1 1 d D U . . .
H3DD H 0.247935 0.122036 0.299417 0.106 Uiso 1 1 calc R U . . .
H3DE H 0.166831 0.119263 0.288669 0.106 Uiso 1 1 calc R U . . .
H3DF H 0.203670 0.181716 0.295830 0.106 Uiso 1 1 calc R U . . .
O1D3 O 0.2956(3) 0.3180(3) 0.24616(13) 0.0528(16) Uani 1 1 d D U . . .
C1D3 C 0.3555(4) 0.3249(6) 0.2565(2) 0.060(3) Uani 1 1 d D U . . .
H1D3 H 0.389172 0.323467 0.244825 0.073 Uiso 1 1 calc R U . . .
N1D3 N 0.3770(4) 0.3342(4) 0.28255(15) 0.0525(19) Uani 1 1 d . U . . .
C2D3 C 0.3306(6) 0.3343(6) 0.3017(2) 0.069(3) Uani 1 1 d . U . . .
H2DG H 0.283279 0.337183 0.291967 0.103 Uiso 1 1 calc R U . . .
H2DH H 0.340569 0.368267 0.314077 0.103 Uiso 1 1 calc R U . . .
H2DI H 0.336063 0.297640 0.312424 0.103 Uiso 1 1 calc R U . . .
C3D3 C 0.4465(9) 0.3405(11) 0.2929(4) 0.119(6) Uani 1 1 d . U . . .
H3DG H 0.473387 0.337212 0.278004 0.179 Uiso 1 1 calc R U . . .
H3DH H 0.460728 0.309479 0.306511 0.179 Uiso 1 1 calc R U . . .
H3DI H 0.454539 0.379401 0.301666 0.179 Uiso 1 1 calc R U . . .
O1D4 O 0.0550(4) 0.5350(3) 0.06461(17) 0.064(2) Uani 1 1 d D U . . .
C1D4 C 0.0911(5) 0.5721(4) 0.05646(19) 0.0482(19) Uani 1 1 d D U . . .
H1D4 H 0.124527 0.557067 0.046454 0.058 Uiso 1 1 calc R U . . .
N1D4 N 0.0913(4) 0.6282(3) 0.05915(15) 0.0424(14) Uani 1 1 d D U . . .
C2D4 C 0.0402(8) 0.6590(6) 0.0717(4) 0.091(5) Uani 1 1 d D U . . .
H2DJ H 0.020185 0.691019 0.059605 0.136 Uiso 1 1 calc R U . . .
H2DK H 0.061897 0.675553 0.089288 0.136 Uiso 1 1 calc R U . . .
H2DL H 0.003876 0.631277 0.074668 0.136 Uiso 1 1 calc R U . . .
C3D4 C 0.1407(6) 0.6649(6) 0.0488(3) 0.069(3) Uani 1 1 d D U . . .
H3DJ H 0.176832 0.639973 0.043317 0.104 Uiso 1 1 calc R U . . .
H3DK H 0.161265 0.692372 0.063170 0.104 Uiso 1 1 calc R U . . .
H3DL H 0.117822 0.687260 0.032975 0.104 Uiso 1 1 calc R U . . .
O1D5 O 0.0420(4) -0.0528(3) 0.12748(16) 0.0549(16) Uani 1 1 d . . . . .
C1D5 C 0.0969(5) -0.0697(4) 0.12180(19) 0.0454(18) Uani 1 1 d . . . . .
H1D5 H 0.129720 -0.040376 0.119038 0.054 Uiso 1 1 calc R U . . .
N1D5 N 0.1143(4) -0.1264(3) 0.11918(15) 0.0438(15) Uani 1 1 d . . . . .
C2D5 C 0.0658(7) -0.1715(4) 0.1227(2) 0.063(3) Uani 1 1 d . . . . .
H2DM H 0.027516 -0.154152 0.130362 0.094 Uiso 1 1 calc R U . . .
H2DN H 0.088336 -0.201847 0.135196 0.094 Uiso 1 1 calc R U . . .
H2DO H 0.048205 -0.189566 0.104914 0.094 Uiso 1 1 calc R U . . .
C3D5 C 0.1788(6) -0.1424(7) 0.1121(3) 0.078(4) Uani 1 1 d . . . . .
H3DM H 0.171438 -0.167351 0.095728 0.117 Uiso 1 1 calc R U . . .
H3DN H 0.205664 -0.164274 0.127329 0.117 Uiso 1 1 calc R U . . .
H3DO H 0.203822 -0.106579 0.108485 0.117 Uiso 1 1 calc R U . . .
O1D6 O 0.0117(12) 0.7466(9) 0.2437(4) 0.086(6) Uani 0.5 1 d D U P D -1
N1D6 N 0.0406(16) 0.6463(11) 0.2468(4) 0.096(7) Uani 0.5 1 d D U P D -1
C1D6 C 0.0504(15) 0.7036(10) 0.2445(5) 0.087(7) Uani 0.5 1 d D U P D -1
H1D6 H 0.096515 0.713778 0.243171 0.104 Uiso 0.5 1 calc R U P D -1
C3D6 C 0.095(2) 0.6033(17) 0.2536(9) 0.135(13) Uani 0.5 1 d D U P D -1
H3DP H 0.074217 0.563757 0.254034 0.203 Uiso 0.5 1 calc R U P D -1
H3DQ H 0.124934 0.604171 0.239775 0.203 Uiso 0.5 1 calc R U P D -1
H3DR H 0.121111 0.612510 0.271599 0.203 Uiso 0.5 1 calc R U P D -1
C2D6 C -0.0271(19) 0.621(2) 0.2423(11) 0.159(17) Uani 0.5 1 d D U P D -1
H2DP H -0.023474 0.577678 0.245004 0.239 Uiso 0.5 1 calc R U P D -1
H2DQ H -0.054190 0.637495 0.255403 0.239 Uiso 0.5 1 calc R U P D -1
H2DR H -0.049864 0.629095 0.223624 0.239 Uiso 0.5 1 calc R U P D -1

loop_
_atom_site_aniso_label
_atom_site_aniso_U_11
_atom_site_aniso_U_22
_atom_site_aniso_U_33
_atom_site_aniso_U_23
_atom_site_aniso_U_13
_atom_site_aniso_U_12
Cl1 0.0178(5) 0.0179(5) 0.0222(5) -0.0013(4) 0.0016(4) 0.0018(4)
Ag1A 0.0360(7) 0.0436(5) 0.0389(4) -0.0139(3) 0.0054(5) -0.0187(6)
Ag1B 0.0360(7) 0.0436(5) 0.0389(4) -0.0139(3) 0.0054(5) -0.0187(6)
Ag2A 0.0240(6) 0.0178(4) 0.0223(6) 0.0005(4) 0.0003(4) 0.0028(4)
Ag2B 0.0326(10) 0.0199(6) 0.0277(10) 0.0016(6) -0.0019(6) 0.0014(7)
Ag3 0.02055(18) 0.0305(2) 0.02258(19) -0.00645(16) -0.00255(14) 0.00031(15)
Ag4 0.0496(3) 0.0283(3) 0.0831(5) 0.0161(3) 0.0364(3) 0.0101(2)
Ag5A 0.0318(2) 0.0183(2) 0.0552(3) -0.0070(2) -0.0069(2) 0.00022(17)
Ag6 0.0273(2) 0.0253(2) 0.0406(3) 0.00531(19) -0.00381(19) 0.00224(17)
Ag7 0.0375(2) 0.01964(19) 0.0365(2) -0.00217(17) -0.00176(19) -0.00133(17)
Ag8 0.0281(2) 0.0241(2) 0.0278(2) 0.00138(16) -0.00332(16) 0.00360(16)
Ag9 0.0312(2) 0.0256(2) 0.0338(2) -0.00390(17) 0.00560(18) 0.00346(17)
Ag10 0.0240(2) 0.0235(2) 0.0398(3) -0.00089(18) -0.00025(18) -0.00082(16)
Ag11 0.0241(2) 0.0248(2) 0.0361(2) -0.00900(17) -0.00887(17) 0.00614(16)
Ag12 0.0292(2) 0.02191(19) 0.0252(2) -0.00092(15) -0.00061(16) -0.00052(16)
Ag13 0.0270(2) 0.0232(2) 0.0281(2) -0.00075(16) 0.00072(16) -0.00176(16)
Ag14 0.0306(2) 0.0332(2) 0.0291(2) -0.00416(18) -0.00113(18) 0.00604(18)
Ag15 0.0283(2) 0.0233(2) 0.0317(2) -0.00161(16) 0.00676(17) -0.00129(16)
Ag16 0.0233(2) 0.0341(3) 0.0525(3) 0.0103(2) -0.0010(2) -0.00604(18)
S1 0.0209(6) 0.0215(6) 0.0262(6) 0.0052(5) 0.0040(5) 0.0023(5)
C11T 0.033(3) 0.037(7) 0.030(3) 0.006(3) 0.011(3) -0.001(4)
C12T 0.042(7) 0.083(14) 0.049(8) 0.042(9) 0.003(6) 0.001(8)
C13T 0.087(14) 0.067(12) 0.041(9) -0.018(8) 0.027(9) -0.019(11)
C14T 0.044(10) 0.053(11) 0.054(12) 0.013(8) 0.017(8) -0.006(8)
C15T 0.033(3) 0.037(7) 0.030(3) 0.006(3) 0.011(3) -0.001(4)
C16T 0.062(15) 0.064(18) 0.055(14) 0.015(13) 0.011(12) -0.003(13)
C17T 0.058(17) 0.037(12) 0.030(12) -0.010(9) 0.020(11) -0.005(11)
C18T 0.06(2) 0.031(13) 0.06(2) 0.001(13) 0.027(17) -0.024(14)
S2 0.0207(5) 0.0182(5) 0.0200(5) -0.0039(4) -0.0023(4) 0.0058(4)
C21T 0.022(2) 0.019(2) 0.030(3) -0.008(2) 0.004(2) 0.0070(19)
C22T 0.026(3) 0.044(4) 0.026(3) -0.006(3) 0.007(2) 0.000(3)
C23T 0.050(4) 0.020(3) 0.056(5) -0.015(3) 0.021(4) 0.000(3)
C24T 0.028(3) 0.047(4) 0.041(4) -0.012(3) -0.004(3) 0.016(3)
S3 0.0172(5) 0.0193(6) 0.0240(6) -0.0050(5) -0.0018(4) 0.0009(4)
C31T 0.019(2) 0.031(3) 0.037(3) -0.009(2) -0.004(2) 0.006(2)
C32T 0.026(3) 0.047(5) 0.091(7) -0.032(5) -0.001(4) 0.012(3)
C33T 0.037(4) 0.138(11) 0.049(5) 0.018(6) -0.003(4) 0.042(6)
C34T 0.029(4) 0.050(5) 0.086(7) -0.007(5) 0.016(4) -0.002(3)
S4 0.0207(6) 0.0258(6) 0.0282(7) -0.0016(5) 0.0041(5) -0.0086(5)
C41T 0.021(2) 0.032(3) 0.031(3) 0.002(2) 0.003(2) -0.010(2)
C42T 0.019(3) 0.049(4) 0.049(4) 0.009(3) -0.002(3) -0.009(3)
C43T 0.043(4) 0.034(3) 0.045(4) -0.007(3) 0.014(3) -0.021(3)
C44T 0.036(3) 0.044(4) 0.034(3) 0.006(3) 0.008(3) -0.011(3)
S5 0.0168(5) 0.0177(5) 0.0286(6) -0.0002(5) 0.0014(5) 0.0038(4)
C51T 0.021(2) 0.022(3) 0.036(3) -0.001(2) 0.003(2) 0.005(2)
C52T 0.044(4) 0.043(4) 0.037(4) -0.014(3) 0.008(3) 0.012(3)
C53T 0.027(3) 0.023(3) 0.050(4) 0.004(3) -0.001(3) 0.009(2)
C54T 0.019(3) 0.032(3) 0.058(4) -0.005(3) 0.005(3) 0.004(2)
S6 0.0166(5) 0.0238(6) 0.0327(7) -0.0059(5) -0.0016(5) 0.0006(5)
C61T 0.019(2) 0.024(3) 0.040(3) -0.003(2) -0.002(2) -0.003(2)
C62T 0.020(3) 0.033(4) 0.075(6) -0.004(4) 0.005(3) 0.008(2)
C63T 0.027(3) 0.064(5) 0.046(4) -0.016(4) -0.004(3) -0.013(3)
C64T 0.030(3) 0.039(4) 0.057(5) 0.011(3) 0.002(3) -0.011(3)
S7 0.0256(6) 0.0211(6) 0.0293(7) -0.0004(5) 0.0057(5) -0.0031(5)
C71T 0.032(3) 0.026(3) 0.034(3) 0.002(2) 0.009(2) -0.006(2)
C72T 0.030(3) 0.044(4) 0.046(4) -0.003(3) 0.008(3) -0.013(3)
C73T 0.046(4) 0.034(4) 0.051(4) 0.012(3) 0.015(3) -0.001(3)
C74T 0.054(5) 0.048(5) 0.039(4) -0.005(3) 0.019(4) -0.010(4)
S8 0.0237(6) 0.0210(6) 0.0188(5) -0.0022(4) 0.0028(4) 0.0010(5)
C81T 0.035(3) 0.036(3) 0.022(3) -0.006(2) 0.009(2) 0.003(3)
C82T 0.050(5) 0.087(8) 0.040(4) -0.035(5) 0.006(4) -0.012(5)
C83T 0.064(5) 0.047(4) 0.038(4) -0.001(3) 0.026(4) 0.024(4)
C84T 0.062(5) 0.048(5) 0.038(4) 0.013(3) 0.027(4) 0.009(4)
O1F1 0.039(5) 0.036(4) 0.110(10) -0.019(5) 0.027(6) -0.010(3)
O2F1 0.032(4) 0.045(4) 0.050(6) 0.003(4) 0.012(4) -0.008(3)
C1F1 0.034(3) 0.039(4) 0.038(4) -0.006(3) 0.012(3) -0.006(2)
C2F1 0.035(3) 0.044(4) 0.044(3) -0.002(3) 0.012(2) -0.004(2)
F1F1 0.051(6) 0.070(8) 0.044(4) 0.004(4) 0.022(4) 0.021(6)
F2F1 0.061(7) 0.044(4) 0.089(9) 0.006(5) 0.032(6) 0.005(4)
F3F1 0.034(4) 0.087(8) 0.056(5) -0.013(6) 0.008(4) -0.006(4)
O3F1 0.053(8) 0.094(13) 0.046(5) -0.017(7) 0.021(5) -0.012(9)
O4F1 0.040(5) 0.050(8) 0.045(5) -0.007(5) 0.005(4) -0.007(5)
C3F1 0.034(3) 0.039(4) 0.038(4) -0.006(3) 0.012(3) -0.006(2)
C4F1 0.035(3) 0.044(4) 0.044(3) -0.002(3) 0.012(2) -0.004(2)
F4F1 0.056(9) 0.060(7) 0.122(15) 0.012(8) 0.033(10) 0.016(7)
F5F1 0.048(9) 0.095(15) 0.050(5) 0.011(7) 0.020(6) -0.005(9)
F6F1 0.063(9) 0.098(12) 0.066(7) -0.026(9) 0.019(8) -0.044(9)
O1F2 0.055(3) 0.029(3) 0.038(3) -0.008(2) -0.001(2) 0.000(2)
O2F2 0.038(3) 0.035(3) 0.034(2) -0.007(2) -0.002(2) 0.008(2)
C1F2 0.024(3) 0.039(3) 0.028(3) -0.009(3) -0.002(2) -0.002(2)
C2F2 0.029(3) 0.041(4) 0.032(3) -0.005(3) -0.003(2) -0.002(3)
F1F2 0.068(4) 0.089(5) 0.037(3) -0.018(3) 0.019(3) -0.029(3)
F2F2 0.033(2) 0.074(4) 0.064(3) -0.016(3) -0.017(2) 0.007(2)
F3F2 0.076(4) 0.038(3) 0.048(3) -0.014(2) -0.011(3) -0.010(3)
O1F3 0.049(3) 0.024(2) 0.032(2) 0.0011(18) -0.002(2) 0.009(2)
O2F3 0.049(3) 0.029(2) 0.043(3) -0.001(2) -0.008(2) 0.007(2)
C1F3 0.040(3) 0.021(3) 0.030(3) 0.003(2) 0.006(2) 0.006(2)
C2F3 0.046(4) 0.029(3) 0.036(3) 0.009(3) 0.006(3) 0.009(3)
F1F3 0.100(5) 0.032(2) 0.045(3) 0.000(2) -0.003(3) 0.028(3)
F2F3 0.093(5) 0.051(3) 0.078(4) 0.034(3) 0.043(4) 0.017(3)
F3F3 0.063(3) 0.050(3) 0.056(3) 0.015(3) -0.008(3) 0.018(3)
O1F4 0.043(3) 0.052(3) 0.050(3) -0.001(2) 0.005(3) 0.007(2)
O2F4 0.036(2) 0.039(3) 0.037(3) -0.006(2) -0.0045(19) -0.0023(19)
C1F4 0.034(3) 0.051(3) 0.033(3) 0.004(2) 0.002(2) 0.002(2)
C2F4 0.043(3) 0.076(5) 0.049(3) -0.001(3) -0.014(3) 0.003(3)
F1F4 0.071(8) 0.109(9) 0.084(9) -0.014(8) -0.031(6) 0.039(7)
F2F4 0.067(7) 0.084(8) 0.040(3) -0.010(4) -0.018(4) 0.008(6)
F3F4 0.051(8) 0.101(8) 0.096(10) 0.002(8) -0.020(6) -0.024(6)
C3F4 0.043(3) 0.076(5) 0.049(3) -0.001(3) -0.014(3) 0.003(3)
F4F4 0.040(5) 0.119(13) 0.095(12) -0.017(11) -0.016(6) 0.009(7)
F5F4 0.094(15) 0.098(13) 0.046(4) 0.001(6) -0.014(5) -0.008(11)
F6F4 0.052(9) 0.080(5) 0.067(9) 0.000(6) -0.025(7) -0.012(5)
O1F5 0.040(5) 0.030(2) 0.063(5) -0.006(3) 0.009(4) 0.008(3)
O2F5 0.034(4) 0.028(3) 0.070(5) -0.001(3) 0.004(3) 0.002(3)
C1F5 0.036(4) 0.028(2) 0.071(5) -0.003(3) 0.006(4) 0.007(2)
C2F5 0.070(6) 0.027(3) 0.101(6) -0.012(4) 0.011(5) 0.002(4)
F1F5 0.120(9) 0.032(4) 0.100(6) -0.019(4) 0.027(5) 0.014(5)
F2F5 0.088(6) 0.049(6) 0.147(11) -0.022(7) 0.017(7) 0.033(5)
F3F5 0.090(6) 0.034(4) 0.098(7) -0.008(5) 0.009(6) -0.012(4)
O3F5 0.040(5) 0.030(2) 0.063(5) -0.006(3) 0.009(4) 0.008(3)
O4F5 0.034(4) 0.028(3) 0.070(5) -0.001(3) 0.004(3) 0.002(3)
C3F5 0.036(4) 0.028(2) 0.071(5) -0.003(3) 0.006(4) 0.007(2)
C4F5 0.103(12) 0.036(5) 0.106(10) -0.020(6) 0.005(9) 0.024(6)
F4F5 0.17(2) 0.080(14) 0.095(13) -0.026(10) 0.023(13) 0.059(13)
F5F5 0.100(13) 0.034(9) 0.120(13) 0.001(10) 0.028(11) 0.030(8)
F6F5 0.152(15) 0.069(12) 0.18(2) -0.053(13) -0.018(13) -0.009(11)
O1F6 0.031(2) 0.032(2) 0.044(3) 0.0006(19) 0.000(2) 0.0073(18)
O2F6 0.037(3) 0.036(3) 0.053(5) -0.007(3) -0.013(4) 0.010(2)
C1F6 0.026(2) 0.029(2) 0.031(4) 0.009(2) 0.003(2) 0.0049(19)
C2F6 0.025(2) 0.040(3) 0.044(4) 0.009(3) -0.001(3) 0.006(2)
F1F6 0.029(3) 0.063(4) 0.070(5) -0.005(4) 0.009(3) 0.013(3)
F2F6 0.038(3) 0.056(4) 0.045(3) 0.012(2) -0.008(2) 0.011(3)
F3F6 0.029(3) 0.057(4) 0.095(6) 0.030(4) 0.002(3) -0.003(2)
O3F6 0.037(3) 0.036(3) 0.053(5) -0.007(3) -0.013(4) 0.010(2)
C3F6 0.026(2) 0.029(2) 0.031(4) 0.009(2) 0.003(2) 0.0049(19)
C4F6 0.025(2) 0.040(3) 0.044(4) 0.009(3) -0.001(3) 0.006(2)
F4F6 0.022(11) 0.060(18) 0.076(15) 0.033(15) 0.011(11) 0.014(12)
F5F6 0.036(19) 0.043(6) 0.06(2) 0.017(8) 0.023(16) 0.018(8)
F6F6 0.045(15) 0.11(3) 0.066(11) -0.029(15) -0.019(11) 0.027(18)
O1F7 0.047(3) 0.072(4) 0.064(4) -0.009(3) 0.009(3) -0.015(3)
O2F7 0.097(6) 0.068(5) 0.043(3) -0.013(3) 0.022(3) -0.038(4)
C1F7 0.042(3) 0.040(4) 0.041(3) -0.002(3) 0.009(2) -0.002(3)
C2F7 0.036(3) 0.048(4) 0.043(3) 0.004(3) 0.005(2) -0.001(2)
F1F7 0.065(4) 0.047(3) 0.049(3) 0.010(2) 0.015(3) 0.001(3)
F2F7 0.076(6) 0.065(4) 0.085(5) 0.007(4) 0.037(5) 0.026(4)
F3F7 0.060(4) 0.154(9) 0.063(5) -0.009(5) 0.001(3) -0.054(5)
O3F7 0.097(6) 0.068(5) 0.043(3) -0.013(3) 0.022(3) -0.038(4)
C3F7 0.042(3) 0.040(4) 0.041(3) -0.002(3) 0.009(2) -0.002(3)
C4F7 0.036(3) 0.048(4) 0.043(3) 0.004(3) 0.005(2) -0.001(2)
F4F7 0.042(6) 0.07(2) 0.044(10) -0.009(10) 0.000(7) 0.008(11)
F5F7 0.043(16) 0.058(11) 0.064(17) 0.017(12) 0.016(12) 0.005(12)
F6F7 0.041(16) 0.050(8) 0.039(14) 0.002(9) -0.005(10) 0.012(9)
O1W 0.036(3) 0.030(2) 0.037(3) -0.006(2) -0.002(2) -0.005(2)
O1D1 0.046(3) 0.027(2) 0.041(3) -0.008(2) -0.009(2) -0.005(2)
C1D1 0.043(4) 0.030(3) 0.044(4) -0.011(3) -0.009(3) -0.001(3)
N1D1 0.041(3) 0.032(3) 0.052(4) -0.018(3) -0.008(3) 0.000(3)
C2D1 0.104(9) 0.036(4) 0.052(5) -0.013(4) -0.007(6) 0.009(5)
C3D1 0.089(8) 0.053(6) 0.063(6) -0.038(5) -0.027(5) 0.006(5)
O1D2 0.142(8) 0.037(3) 0.032(3) 0.008(2) 0.004(4) -0.016(4)
C1D2 0.073(6) 0.035(4) 0.038(4) 0.008(3) -0.003(4) -0.003(4)
N1D2 0.058(4) 0.033(3) 0.034(3) 0.009(2) 0.000(3) 0.002(3)
C2D2 0.183(13) 0.041(5) 0.063(7) 0.005(5) 0.036(8) 0.012(7)
C3D2 0.112(10) 0.049(6) 0.058(6) 0.014(5) 0.039(6) 0.019(6)
O1D3 0.042(3) 0.074(5) 0.039(3) 0.002(3) -0.004(2) -0.015(3)
C1D3 0.042(4) 0.099(8) 0.039(4) -0.001(5) 0.003(3) 0.000(5)
N1D3 0.038(3) 0.081(6) 0.035(3) 0.011(3) -0.004(3) -0.005(4)
C2D3 0.073(7) 0.093(9) 0.037(4) -0.006(5) -0.002(4) 0.019(6)
C3D3 0.079(9) 0.201(15) 0.075(9) 0.013(10) 0.003(7) -0.021(10)
O1D4 0.082(5) 0.032(3) 0.073(5) 0.015(3) -0.001(4) -0.017(3)
C1D4 0.049(4) 0.038(4) 0.053(5) 0.004(3) -0.006(4) 0.002(3)
N1D4 0.049(4) 0.035(3) 0.042(3) 0.006(3) 0.002(3) -0.002(3)
C2D4 0.104(11) 0.052(7) 0.133(13) 0.002(7) 0.066(10) 0.001(7)
C3D4 0.053(6) 0.079(8) 0.073(7) 0.004(6) 0.003(5) -0.016(6)
O1D5 0.049(4) 0.040(3) 0.075(5) 0.000(3) 0.007(3) 0.002(3)
C1D5 0.041(4) 0.044(4) 0.049(4) 0.007(4) 0.002(3) -0.008(3)
N1D5 0.051(4) 0.036(3) 0.042(4) -0.004(3) 0.000(3) 0.005(3)
C2D5 0.100(9) 0.033(4) 0.051(5) 0.006(4) 0.003(5) -0.004(5)
C3D5 0.061(7) 0.098(10) 0.071(8) -0.037(7) 0.001(6) 0.016(7)
O1D6 0.080(16) 0.106(14) 0.065(14) 0.002(10) -0.007(10) 0.008(12)
N1D6 0.110(15) 0.097(15) 0.071(13) 0.017(12) -0.012(12) 0.014(14)
C1D6 0.102(16) 0.092(15) 0.058(11) -0.018(12) -0.017(11) 0.017(14)
C3D6 0.15(3) 0.11(3) 0.14(3) -0.02(2) 0.00(3) 0.02(2)
C2D6 0.15(3) 0.17(3) 0.14(3) 0.06(3) -0.03(3) 0.00(3)

loop_
_atom_type_symbol
_atom_type_description
_atom_type_scat_dispersion_real
_atom_type_scat_dispersion_imag
_atom_type_scat_source
C C 0.0033 0.0016 'International Tables Vol C Tables 4.2.6.8 and 6.1.1.4'
H H 0.0000 0.0000 'International Tables Vol C Tables 4.2.6.8 and 6.1.1.4'
Ag Ag -0.8971 1.1015 'International Tables Vol C Tables 4.2.6.8 and 6.1.1.4'
Cl Cl 0.1484 0.1585 'International Tables Vol C Tables 4.2.6.8 and 6.1.1.4'
F F 0.0171 0.0103 'International Tables Vol C Tables 4.2.6.8 and 6.1.1.4'
N N 0.0061 0.0033 'International Tables Vol C Tables 4.2.6.8 and 6.1.1.4'
O O 0.0106 0.0060 'International Tables Vol C Tables 4.2.6.8 and 6.1.1.4'
S S 0.1246 0.1234 'International Tables Vol C Tables 4.2.6.8 and 6.1.1.4'

loop_
_geom_angle_atom_site_label_1
_geom_angle_atom_site_label_2
_geom_angle_atom_site_label_3
_geom_angle
Ag1B Cl1 Ag3 92.34(6)
Ag1B Cl1 Ag8 95.97(6)
Ag3 Cl1 Ag8 144.31(5)
Ag1B Cl1 Ag6 145.05(6)
Ag3 Cl1 Ag6 92.07(4)
Ag8 Cl1 Ag6 100.38(4)
Ag3 Cl1 Ag2A 62.69(4)
Ag8 Cl1 Ag2A 150.21(6)
Ag6 Cl1 Ag2A 87.50(5)
Ag1B Cl1 Ag5A 98.46(6)
Ag3 Cl1 Ag5A 146.52(5)
Ag8 Cl1 Ag5A 65.98(3)
Ag6 Cl1 Ag5A 61.62(3)
Ag2A Cl1 Ag5A 93.87(5)
Ag1B Cl1 Ag7 143.44(6)
Ag3 Cl1 Ag7 94.92(4)
Ag8 Cl1 Ag7 59.24(3)
Ag6 Cl1 Ag7 70.44(3)
Ag2A Cl1 Ag7 148.45(6)
Ag5A Cl1 Ag7 94.94(4)
Ag3 Cl1 Ag1A 82.96(5)
Ag8 Cl1 Ag1A 103.06(5)
Ag6 Cl1 Ag1A 146.08(5)
Ag2A Cl1 Ag1A 60.38(5)
Ag5A Cl1 Ag1A 106.93(5)
Ag7 Cl1 Ag1A 143.28(5)
Ag1B Cl1 Ag2B 61.08(6)
Ag3 Cl1 Ag2B 60.18(5)
Ag8 Cl1 Ag2B 150.86(6)
Ag6 Cl1 Ag2B 91.77(5)
Ag5A Cl1 Ag2B 97.96(5)
Ag7 Cl1 Ag2B 149.53(6)
Ag1B Cl1 Ag4 67.80(5)
Ag3 Cl1 Ag4 70.09(3)
Ag8 Cl1 Ag4 81.14(3)
Ag6 Cl1 Ag4 145.12(4)
Ag2A Cl1 Ag4 108.53(5)
Ag5A Cl1 Ag4 143.16(4)
Ag7 Cl1 Ag4 81.19(3)
Ag1A Cl1 Ag4 63.54(4)
Ag2B Cl1 Ag4 103.67(5)
O1F1 Ag1A S4 102.0(3)
O1F1 Ag1A S1 111.9(4)
S4 Ag1A S1 141.73(9)
O1F1 Ag1A Ag2A 94.2(2)
S4 Ag1A Ag2A 145.42(8)
S1 Ag1A Ag2A 50.35(5)
O1F1 Ag1A Cl1 127.8(3)
S4 Ag1A Cl1 87.90(6)
S1 Ag1A Cl1 85.09(6)
Ag2A Ag1A Cl1 58.36(5)
O1F1 Ag1A Ag4 87.5(4)
S4 Ag1A Ag4 43.29(5)
S1 Ag1A Ag4 150.39(6)
Ag2A Ag1A Ag4 108.40(5)
Cl1 Ag1A Ag4 65.30(4)
S1 Ag1B S4 160.91(12)
S1 Ag1B Cl1 95.27(7)
S4 Ag1B Cl1 96.31(8)
S1 Ag1B Ag16 113.23(9)
S4 Ag1B Ag16 51.99(6)
Cl1 Ag1B Ag16 88.96(6)
S1 Ag1B Ag2B 50.33(7)
S4 Ag1B Ag2B 148.70(11)
Cl1 Ag1B Ag2B 68.75(7)
Ag16 Ag1B Ag2B 148.25(9)
S1 Ag1B Ag9 49.54(5)
S4 Ag1B Ag9 115.95(9)
Cl1 Ag1B Ag9 87.39(6)
Ag16 Ag1B Ag9 64.25(5)
Ag2B Ag1B Ag9 91.48(7)
S1 Ag1B Ag4 156.87(9)
S4 Ag1B Ag4 41.85(5)
Cl1 Ag1B Ag4 66.87(5)
Ag16 Ag1B Ag4 82.24(5)
Ag2B Ag1B Ag4 107.50(8)
Ag9 Ag1B Ag4 138.26(7)
S1 Ag2A S2 171.92(9)
S1 Ag2A O2F1 105.5(2)
S2 Ag2A O2F1 82.5(2)
S1 Ag2A Ag11 117.58(7)
S2 Ag2A Ag11 54.51(5)
O2F1 Ag2A Ag11 135.8(2)
S1 Ag2A Cl1 88.89(6)
S2 Ag2A Cl1 90.44(6)
O2F1 Ag2A Cl1 93.7(2)
Ag11 Ag2A Cl1 96.44(5)
S1 Ag2A Ag3 131.91(7)
S2 Ag2A Ag3 52.91(5)
O2F1 Ag2A Ag3 53.8(2)
Ag11 Ag2A Ag3 99.15(5)
Cl1 Ag2A Ag3 55.31(4)
S1 Ag2A Ag10 53.39(5)
S2 Ag2A Ag10 118.64(7)
O2F1 Ag2A Ag10 157.6(2)
Ag11 Ag2A Ag10 64.21(4)
Cl1 Ag2A Ag10 93.38(5)
Ag3 Ag2A Ag10 144.11(5)
S1 Ag2A Ag1A 53.36(6)
S2 Ag2A Ag1A 132.58(8)
O2F1 Ag2A Ag1A 64.0(2)
Ag11 Ag2A Ag1A 153.86(7)
Cl1 Ag2A Ag1A 61.26(5)
Ag3 Ag2A Ag1A 79.84(5)
Ag10 Ag2A Ag1A 101.40(6)
O4F1 Ag2B S1 102.2(4)
O4F1 Ag2B S2 104.5(4)
S1 Ag2B S2 152.36(11)
O4F1 Ag2B Ag3 86.5(3)
S1 Ag2B Ag3 124.87(9)
S2 Ag2B Ag3 50.66(5)
O4F1 Ag2B Ag11 143.8(4)
S1 Ag2B Ag11 108.21(9)
S2 Ag2B Ag11 50.39(5)
Ag3 Ag2B Ag11 91.71(6)
O4F1 Ag2B Ag1B 87.2(3)
S1 Ag2B Ag1B 47.71(7)
S2 Ag2B Ag1B 126.62(10)
Ag3 Ag2B Ag1B 79.22(7)
Ag11 Ag2B Ag1B 127.96(9)
O4F1 Ag2B Ag10 142.8(4)
S1 Ag2B Ag10 49.66(5)
S2 Ag2B Ag10 108.37(8)
Ag3 Ag2B Ag10 128.26(7)
Ag11 Ag2B Ag10 59.03(4)
Ag1B Ag2B Ag10 87.13(8)
O4F1 Ag2B Cl1 120.0(3)
S1 Ag2B Cl1 79.92(7)
S2 Ag2B Cl1 80.64(7)
Ag3 Ag2B Cl1 50.58(4)
Ag11 Ag2B Cl1 84.77(6)
Ag1B Ag2B Cl1 50.17(6)
Ag10 Ag2B Cl1 82.73(6)
S3 Ag3 S2 161.92(5)
S3 Ag3 O2F1 110.3(2)
S2 Ag3 O2F1 84.4(2)
S3 Ag3 O3F1 89.6(3)
S2 Ag3 O3F1 106.8(3)
S3 Ag3 Cl1 92.89(4)
S2 Ag3 Cl1 94.38(4)
O2F1 Ag3 Cl1 101.7(2)
O3F1 Ag3 Cl1 91.2(4)
S3 Ag3 Ag2A 145.43(5)
S2 Ag3 Ag2A 51.42(5)
O2F1 Ag3 Ag2A 58.0(2)
Cl1 Ag3 Ag2A 62.00(4)
S3 Ag3 Ag13 52.80(4)
S2 Ag3 Ag13 110.60(4)
O2F1 Ag3 Ag13 160.2(2)
O3F1 Ag3 Ag13 142.4(3)
Cl1 Ag3 Ag13 90.23(3)
Ag2A Ag3 Ag13 141.50(3)
S3 Ag3 Ag12 110.70(4)
S2 Ag3 Ag12 52.43(4)
O2F1 Ag3 Ag12 135.5(2)
O3F1 Ag3 Ag12 159.1(3)
Cl1 Ag3 Ag12 92.83(3)
Ag2A Ag3 Ag12 94.87(3)
Ag13 Ag3 Ag12 58.183(15)
S3 Ag3 Ag2B 146.03(6)
S2 Ag3 Ag2B 51.84(6)
O3F1 Ag3 Ag2B 63.3(4)
Cl1 Ag3 Ag2B 69.25(5)
Ag13 Ag3 Ag2B 149.50(5)
Ag12 Ag3 Ag2B 99.19(5)
S3 Ag3 Ag4 40.55(4)
S2 Ag3 Ag4 155.56(4)
O2F1 Ag3 Ag4 86.8(2)
O3F1 Ag3 Ag4 62.8(3)
Cl1 Ag3 Ag4 65.19(3)
Ag2A Ag3 Ag4 104.93(4)
Ag13 Ag3 Ag4 83.988(17)
Ag12 Ag3 Ag4 136.84(2)
Ag2B Ag3 Ag4 105.86(5)
S4 Ag4 S3 148.17(6)
S4 Ag4 O1F4 113.33(16)
S3 Ag4 O1F4 98.50(15)
S4 Ag4 Ag15 56.65(4)
S3 Ag4 Ag15 136.21(4)
O1F4 Ag4 Ag15 77.07(14)
S4 Ag4 Ag14 139.44(4)
S3 Ag4 Ag14 54.87(4)
O1F4 Ag4 Ag14 65.12(16)
Ag15 Ag4 Ag14 85.40(2)
S4 Ag4 Ag1A 44.01(5)
S3 Ag4 Ag1A 104.89(5)
O1F4 Ag4 Ag1A 154.25(16)
Ag15 Ag4 Ag1A 92.91(3)
Ag14 Ag4 Ag1A 138.53(4)
S4 Ag4 Cl1 77.37(4)
S3 Ag4 Cl1 75.26(4)
O1F4 Ag4 Cl1 148.71(16)
Ag15 Ag4 Cl1 86.47(3)
Ag14 Ag4 Cl1 87.42(3)
Ag1A Ag4 Cl1 51.16(3)
S4 Ag4 Ag1B 41.42(5)
S3 Ag4 Ag1B 106.77(5)
O1F4 Ag4 Ag1B 154.68(16)
Ag15 Ag4 Ag1B 85.65(4)
Ag14 Ag4 Ag1B 132.32(4)
Cl1 Ag4 Ag1B 45.33(4)
S4 Ag4 Ag3 107.71(5)
S3 Ag4 Ag3 40.49(3)
O1F4 Ag4 Ag3 138.90(15)
Ag15 Ag4 Ag3 130.59(3)
Ag14 Ag4 Ag3 85.254(19)
Ag1A Ag4 Ag3 64.75(3)
Cl1 Ag4 Ag3 44.72(2)
Ag1B Ag4 Ag3 66.29(4)
S5 Ag5A S6 159.13(6)
S5 Ag5A O2F7 109.3(2)
S6 Ag5A O2F7 91.37(19)
S5 Ag5A Cl1 86.91(4)
S6 Ag5A Cl1 90.24(4)
O2F7 Ag5A Cl1 105.8(3)
S5 Ag5A Ag6 140.18(4)
S6 Ag5A Ag6 50.87(4)
O2F7 Ag5A Ag6 66.3(3)
Cl1 Ag5A Ag6 59.09(3)
S5 Ag5A Ag9 54.17(4)
S6 Ag5A Ag9 105.07(5)
O2F7 Ag5A Ag9 159.0(2)
Cl1 Ag5A Ag9 87.46(3)
Ag6 Ag5A Ag9 134.44(3)
S5 Ag5A Ag8 48.91(4)
S6 Ag5A Ag8 141.19(4)
O2F7 Ag5A Ag8 82.19(18)
Cl1 Ag5A Ag8 55.69(3)
Ag6 Ag5A Ag8 92.29(2)
Ag9 Ag5A Ag8 92.507(19)
S5 Ag5A Ag10 110.93(4)
S6 Ag5A Ag10 48.24(4)
O2F7 Ag5A Ag10 138.37(18)
Cl1 Ag5A Ag10 86.69(3)
Ag6 Ag5A Ag10 88.780(19)
Ag9 Ag5A Ag10 56.872(17)
Ag8 Ag5A Ag10 133.92(2)
S7 Ag6 S6 177.00(6)
S7 Ag6 O3F7 89.1(13)
S6 Ag6 O3F7 93.5(13)
S7 Ag6 Cl1 87.42(4)
S6 Ag6 Cl1 90.54(5)
O3F7 Ag6 Cl1 105.3(9)
S7 Ag6 Ag5A 129.12(4)
S6 Ag6 Ag5A 51.09(4)
O3F7 Ag6 Ag5A 67.4(13)
Cl1 Ag6 Ag5A 59.29(3)
S7 Ag6 O2F7 103.70(16)
S6 Ag6 O2F7 78.57(16)
Cl1 Ag6 O2F7 92.49(16)
Ag5A Ag6 O2F7 47.71(15)
S7 Ag6 Ag12 54.24(4)
S6 Ag6 Ag12 123.55(4)
O3F7 Ag6 Ag12 140.6(14)
Cl1 Ag6 Ag12 88.68(3)
Ag5A Ag6 Ag12 145.37(2)
O2F7 Ag6 Ag12 157.85(15)
S7 Ag6 Ag11 127.43(4)
S6 Ag6 Ag11 50.38(4)
O3F7 Ag6 Ag11 141.0(12)
Cl1 Ag6 Ag11 90.90(3)
Ag5A Ag6 Ag11 93.02(2)
O2F7 Ag6 Ag11 128.87(15)
Ag12 Ag6 Ag11 73.198(17)
S7 Ag6 Ag7 43.59(4)
S6 Ag6 Ag7 136.17(4)
O3F7 Ag6 Ag7 72.6(10)
Cl1 Ag6 Ag7 55.96(3)
Ag5A Ag6 Ag7 85.691(18)
O2F7 Ag6 Ag7 75.99(15)
Ag12 Ag6 Ag7 86.480(17)
Ag11 Ag6 Ag7 141.85(2)
S7 Ag7 S8 167.46(6)
S7 Ag7 O1F7 104.89(15)
S8 Ag7 O1F7 87.39(15)
S7 Ag7 Ag8 132.36(4)
S8 Ag7 Ag8 53.34(4)
O1F7 Ag7 Ag8 55.09(16)
S7 Ag7 Ag14 114.58(4)
S8 Ag7 Ag14 53.74(4)
O1F7 Ag7 Ag14 139.71(15)
Ag8 Ag7 Ag14 99.89(2)
S7 Ag7 Ag13 53.20(4)
S8 Ag7 Ag13 114.48(4)
O1F7 Ag7 Ag13 158.08(15)
Ag8 Ag7 Ag13 136.87(2)
Ag14 Ag7 Ag13 61.941(17)
S7 Ag7 Cl1 85.55(5)
S8 Ag7 Cl1 91.20(4)
O1F7 Ag7 Cl1 93.93(17)
Ag8 Ag7 Cl1 57.52(3)
Ag14 Ag7 Cl1 96.76(3)
Ag13 Ag7 Cl1 84.60(3)
S7 Ag7 Ag6 43.76(4)
S8 Ag7 Ag6 140.04(4)
O1F7 Ag7 Ag6 78.10(15)
Ag8 Ag7 Ag6 88.623(18)
Ag14 Ag7 Ag6 137.63(2)
Ag13 Ag7 Ag6 83.560(17)
Cl1 Ag7 Ag6 53.60(3)
S5 Ag8 S8 164.21(5)
S5 Ag8 O1F7 105.90(17)
S8 Ag8 O1F7 88.78(16)
S5 Ag8 Cl1 88.47(4)
S8 Ag8 Cl1 94.83(4)
O1F7 Ag8 Cl1 99.84(17)
S5 Ag8 Ag7 140.92(4)
S8 Ag8 Ag7 52.55(4)
O1F7 Ag8 Ag7 57.82(18)
Cl1 Ag8 Ag7 63.25(3)
S5 Ag8 Ag15 110.37(4)
S8 Ag8 Ag15 53.88(4)
O1F7 Ag8 Ag15 139.41(15)
Cl1 Ag8 Ag15 98.76(3)
Ag7 Ag8 Ag15 100.681(19)
S5 Ag8 Ag16 52.42(4)
S8 Ag8 Ag16 112.21(4)
O1F7 Ag8 Ag16 157.25(17)
Cl1 Ag8 Ag16 87.48(3)
Ag7 Ag8 Ag16 142.39(2)
Ag15 Ag8 Ag16 58.834(17)
S5 Ag8 Ag5A 48.26(4)
S8 Ag8 Ag5A 144.66(4)
O1F7 Ag8 Ag5A 75.34(15)
Cl1 Ag8 Ag5A 58.33(3)
Ag7 Ag8 Ag5A 92.785(19)
Ag15 Ag8 Ag5A 144.20(2)
Ag16 Ag8 Ag5A 90.75(2)
O1F6 Ag9 O1D4 103.7(2)
O1F6 Ag9 S1 125.85(14)
O1D4 Ag9 S1 106.7(2)
O1F6 Ag9 S5 101.26(14)
O1D4 Ag9 S5 86.3(2)
S1 Ag9 S5 124.22(5)
O1F6 Ag9 Ag5A 93.18(14)
O1D4 Ag9 Ag5A 135.23(19)
S1 Ag9 Ag5A 95.47(4)
S5 Ag9 Ag5A 49.48(3)
O1F6 Ag9 Ag10 84.11(13)
O1D4 Ag9 Ag10 155.0(2)
S1 Ag9 Ag10 52.06(4)
S5 Ag9 Ag10 115.82(4)
Ag5A Ag9 Ag10 66.462(18)
O1F6 Ag9 Ag1B 171.54(13)
O1D4 Ag9 Ag1B 82.2(2)
S1 Ag9 Ag1B 45.85(5)
S5 Ag9 Ag1B 85.05(5)
Ag5A Ag9 Ag1B 86.63(4)
Ag10 Ag9 Ag1B 88.07(4)
O1F6 Ag9 Ag16 133.50(13)
O1D4 Ag9 Ag16 51.81(18)
S1 Ag9 Ag16 100.35(4)
S5 Ag9 Ag16 46.69(3)
Ag5A Ag9 Ag16 86.684(19)
Ag10 Ag9 Ag16 136.15(2)
Ag1B Ag9 Ag16 54.95(4)
O3F6 Ag10 O1F2 97.3(12)
O1F2 Ag10 O2F6 88.4(2)
O3F6 Ag10 S1 118.8(13)
O1F2 Ag10 S1 113.95(16)
O2F6 Ag10 S1 113.7(2)
O3F6 Ag10 S6 91.7(16)
O1F2 Ag10 S6 109.82(15)
O2F6 Ag10 S6 104.9(2)
S1 Ag10 S6 121.07(5)
O1F2 Ag10 Ag2A 99.64(15)
O2F6 Ag10 Ag2A 164.2(2)
S1 Ag10 Ag2A 50.59(5)
S6 Ag10 Ag2A 85.34(4)
O3F6 Ag10 Ag9 72.8(11)
O1F2 Ag10 Ag9 146.55(14)
O2F6 Ag10 Ag9 74.86(17)
S1 Ag10 Ag9 51.89(4)
S6 Ag10 Ag9 102.45(4)
Ag2A Ag10 Ag9 91.33(4)
O3F6 Ag10 Ag11 132.4(14)
O1F2 Ag10 Ag11 75.59(14)
O2F6 Ag10 Ag11 139.7(2)
S1 Ag10 Ag11 106.58(4)
S6 Ag10 Ag11 50.31(4)
Ag2A Ag10 Ag11 56.00(3)
Ag9 Ag10 Ag11 134.76(2)
O3F6 Ag10 Ag2B 165.8(12)
O1F2 Ag10 Ag2B 94.33(16)
S1 Ag10 Ag2B 48.25(5)
S6 Ag10 Ag2B 91.99(5)
Ag9 Ag10 Ag2B 93.07(4)
Ag11 Ag10 Ag2B 58.77(4)
O3F6 Ag10 Ag5A 80.4(14)
O1F2 Ag10 Ag5A 154.98(15)
O2F6 Ag10 Ag5A 93.0(2)
S1 Ag10 Ag5A 88.33(4)
S6 Ag10 Ag5A 45.82(4)
Ag2A Ag10 Ag5A 85.51(3)
Ag9 Ag10 Ag5A 56.666(16)
Ag11 Ag10 Ag5A 87.565(19)
Ag2B Ag10 Ag5A 92.48(4)
O2F2 Ag11 S2 115.88(14)
O2F2 Ag11 O1D1 81.76(19)
S2 Ag11 O1D1 106.40(13)
O2F2 Ag11 S6 115.85(13)
S2 Ag11 S6 121.08(5)
O1D1 Ag11 S6 106.99(15)
O2F2 Ag11 Ag2A 104.18(15)
S2 Ag11 Ag2A 52.69(5)
O1D1 Ag11 Ag2A 158.94(14)
S6 Ag11 Ag2A 88.82(5)
O2F2 Ag11 Ag2B 97.99(15)
S2 Ag11 Ag2B 51.34(6)
O1D1 Ag11 Ag2B 155.27(14)
S6 Ag11 Ag2B 95.44(6)
O2F2 Ag11 Ag10 81.80(13)
S2 Ag11 Ag10 112.41(4)
O1D1 Ag11 Ag10 141.19(13)
S6 Ag11 Ag10 51.52(4)
Ag2A Ag11 Ag10 59.79(3)
Ag2B Ag11 Ag10 62.20(5)
O2F2 Ag11 Ag6 162.61(13)
S2 Ag11 Ag6 81.46(3)
O1D1 Ag11 Ag6 94.94(13)
S6 Ag11 Ag6 48.68(4)
Ag2A Ag11 Ag6 85.02(3)
Ag2B Ag11 Ag6 92.09(4)
Ag10 Ag11 Ag6 90.532(18)
O2F2 Ag11 Ag12 142.68(12)
S2 Ag11 Ag12 41.58(4)
O1D1 Ag11 Ag12 80.13(12)
S6 Ag11 Ag12 100.59(4)
Ag2A Ag11 Ag12 83.38(3)
Ag2B Ag11 Ag12 85.71(4)
Ag10 Ag11 Ag12 130.644(18)
Ag6 Ag11 Ag12 51.931(14)
O1F3 Ag12 O1W 93.24(19)
O1F3 Ag12 S2 114.29(14)
O1W Ag12 S2 108.15(14)
O1F3 Ag12 S7 114.59(14)
O1W Ag12 S7 93.68(14)
S2 Ag12 S7 124.50(5)
O1F3 Ag12 Ag13 80.37(13)
O1W Ag12 Ag13 137.75(14)
S2 Ag12 Ag13 112.53(4)
S7 Ag12 Ag13 53.67(4)
O1F3 Ag12 Ag3 105.55(15)
O1W Ag12 Ag3 156.80(14)
S2 Ag12 Ag3 51.81(3)
S7 Ag12 Ag3 90.79(4)
Ag13 Ag12 Ag3 60.742(15)
O1F3 Ag12 Ag6 161.97(14)
O1W Ag12 Ag6 80.22(13)
S2 Ag12 Ag6 83.74(3)
S7 Ag12 Ag6 49.82(4)
Ag13 Ag12 Ag6 93.135(19)
Ag3 Ag12 Ag6 85.396(18)
O1F3 Ag12 Ag11 139.51(13)
O1W Ag12 Ag11 74.25(14)
S2 Ag12 Ag11 41.31(3)
S7 Ag12 Ag11 104.69(4)
Ag13 Ag12 Ag11 134.111(19)
Ag3 Ag12 Ag11 82.588(16)
Ag6 Ag12 Ag11 54.871(15)
O2F3 Ag13 S3 113.34(17)
O2F3 Ag13 O1D2 89.7(2)
S3 Ag13 O1D2 97.57(19)
O2F3 Ag13 S7 113.94(16)
S3 Ag13 S7 127.42(5)
O1D2 Ag13 S7 104.4(2)
O2F3 Ag13 Ag12 81.76(14)
S3 Ag13 Ag12 111.99(4)
O1D2 Ag13 Ag12 150.3(2)
S7 Ag13 Ag12 55.12(4)
O2F3 Ag13 Ag3 109.32(16)
S3 Ag13 Ag3 51.20(3)
O1D2 Ag13 Ag3 147.61(17)
S7 Ag13 Ag3 91.90(4)
Ag12 Ag13 Ag3 61.075(16)
O2F3 Ag13 Ag7 156.45(17)
S3 Ag13 Ag7 89.15(4)
O1D2 Ag13 Ag7 80.1(2)
S7 Ag13 Ag7 49.94(4)
Ag12 Ag13 Ag7 96.676(19)
Ag3 Ag13 Ag7 89.918(19)
O2F3 Ag13 Ag14 129.35(14)
S3 Ag13 Ag14 52.47(3)
O1D2 Ag13 Ag14 52.95(15)
S7 Ag13 Ag14 108.31(4)
Ag12 Ag13 Ag14 147.67(2)
Ag3 Ag13 Ag14 95.558(19)
Ag7 Ag13 Ag14 58.868(16)
O1D3 Ag14 S8 109.8(2)
O1D3 Ag14 S3 134.35(19)
S8 Ag14 S3 113.49(5)
O1D3 Ag14 O1D2 77.0(2)
S8 Ag14 O1D2 119.0(2)
S3 Ag14 O1D2 94.03(18)
O1D3 Ag14 Ag4 130.05(17)
S8 Ag14 Ag4 76.98(4)
S3 Ag14 Ag4 51.27(4)
O1D2 Ag14 Ag4 144.64(16)
O1D3 Ag14 Ag7 132.00(17)
S8 Ag14 Ag7 50.63(3)
S3 Ag14 Ag7 88.16(3)
O1D2 Ag14 Ag7 79.2(2)
Ag4 Ag14 Ag7 91.60(2)
O1D3 Ag14 Ag13 125.5(2)
S8 Ag14 Ag13 108.74(4)
S3 Ag14 Ag13 50.55(3)
O1D2 Ag14 Ag13 50.82(15)
Ag4 Ag14 Ag13 95.13(2)
Ag7 Ag14 Ag13 59.191(16)
O1D3 Ag14 Ag15 110.1(2)
S8 Ag14 Ag15 37.28(3)
S3 Ag14 Ag15 96.03(4)
O1D2 Ag14 Ag15 156.2(2)
Ag4 Ag14 Ag15 46.656(15)
Ag7 Ag14 Ag15 79.611(16)
Ag13 Ag14 Ag15 123.919(18)
O1F5 Ag15 O2F4 90.7(3)
O2F4 Ag15 O3F5 99.1(8)
O1F5 Ag15 S8 117.6(4)
O2F4 Ag15 S8 103.80(15)
O3F5 Ag15 S8 117.9(8)
O1F5 Ag15 S4 116.4(4)
O2F4 Ag15 S4 105.14(15)
O3F5 Ag15 S4 110.7(7)
S8 Ag15 S4 117.18(5)
O1F5 Ag15 Ag4 164.2(4)
O2F4 Ag15 Ag4 84.05(13)
O3F5 Ag15 Ag4 161.8(8)
S8 Ag15 Ag4 78.20(4)
S4 Ag15 Ag4 51.44(4)
O1F5 Ag15 Ag16 79.2(3)
O2F4 Ag15 Ag16 143.80(15)
O3F5 Ag15 Ag16 70.5(7)
S8 Ag15 Ag16 111.72(4)
S4 Ag15 Ag16 52.22(4)
Ag4 Ag15 Ag16 96.29(3)
O1F5 Ag15 Ag8 100.1(3)
O2F4 Ag15 Ag8 155.36(15)
O3F5 Ag15 Ag8 93.5(9)
S8 Ag15 Ag8 51.59(3)
S4 Ag15 Ag8 89.85(3)
Ag4 Ag15 Ag8 90.60(2)
Ag16 Ag15 Ag8 60.627(17)
O1F5 Ag15 Ag14 145.4(4)
O2F4 Ag15 Ag14 78.86(14)
O3F5 Ag15 Ag14 150.3(8)
S8 Ag15 Ag14 37.34(3)
S4 Ag15 Ag14 98.22(4)
Ag4 Ag15 Ag14 47.944(17)
Ag16 Ag15 Ag14 127.21(2)
Ag8 Ag15 Ag14 79.730(15)
O4F5 Ag16 S5 116.6(8)
O2F5 Ag16 S5 109.4(3)
O4F5 Ag16 S4 110.6(8)
O2F5 Ag16 S4 114.5(3)
S5 Ag16 S4 130.49(5)
O4F5 Ag16 O1D4 85.6(7)
O2F5 Ag16 O1D4 93.2(3)
S5 Ag16 O1D4 84.21(16)
S4 Ag16 O1D4 114.4(2)
O4F5 Ag16 Ag15 87.7(7)
O2F5 Ag16 Ag15 82.2(3)
S5 Ag16 Ag15 110.94(4)
S4 Ag16 Ag15 55.84(4)
O1D4 Ag16 Ag15 164.84(16)
O4F5 Ag16 Ag8 120.7(7)
O2F5 Ag16 Ag8 109.5(3)
S5 Ag16 Ag8 51.29(4)
S4 Ag16 Ag8 92.03(4)
O1D4 Ag16 Ag8 134.27(14)
Ag15 Ag16 Ag8 60.539(17)
O4F5 Ag16 Ag1B 148.7(7)
S5 Ag16 Ag1B 91.26(5)
S4 Ag16 Ag1B 49.97(5)
O1D4 Ag16 Ag1B 83.27(19)
Ag15 Ag16 Ag1B 95.67(4)
Ag8 Ag16 Ag1B 87.32(4)
O4F5 Ag16 Ag9 126.7(7)
O2F5 Ag16 Ag9 129.6(3)
S5 Ag16 Ag9 49.16(4)
S4 Ag16 Ag9 110.51(4)
O1D4 Ag16 Ag9 46.80(14)
Ag15 Ag16 Ag9 144.30(2)
Ag8 Ag16 Ag9 90.030(19)
Ag1B Ag16 Ag9 60.80(4)
C11T S1 Ag1B 117.4(6)
C15T S1 Ag2A 113.1(8)
C11T S1 Ag2B 109.2(6)
Ag1B S1 Ag2B 81.96(9)
C11T S1 Ag9 113.5(6)
C15T S1 Ag9 119.2(8)
Ag1B S1 Ag9 84.61(7)
Ag2A S1 Ag9 125.78(7)
Ag2B S1 Ag9 136.68(8)
C11T S1 Ag10 111.9(6)
C15T S1 Ag10 107.3(9)
Ag1B S1 Ag10 130.63(8)
Ag2A S1 Ag10 76.02(6)
Ag2B S1 Ag10 82.09(7)
Ag9 S1 Ag10 76.05(4)
C15T S1 Ag1A 111.4(9)
Ag2A S1 Ag1A 76.28(7)
Ag9 S1 Ag1A 96.62(7)
Ag10 S1 Ag1A 138.85(7)
C12T C11T C13T 110.3(17)
C12T C11T C14T 111.9(14)
C13T C11T C14T 110.9(18)
C12T C11T S1 106.8(10)
C13T C11T S1 109.1(12)
C14T C11T S1 107.7(14)
C16T C15T C17T 110(2)
C16T C15T C18T 114(3)
C17T C15T C18T 108(3)
C16T C15T S1 107.5(16)
C17T C15T S1 107.7(14)
C18T C15T S1 109(2)
C21T S2 Ag2A 116.58(19)
C21T S2 Ag3 115.79(17)
Ag2A S2 Ag3 75.67(6)
C21T S2 Ag11 111.94(17)
Ag2A S2 Ag11 72.80(5)
Ag3 S2 Ag11 130.71(6)
C21T S2 Ag12 112.52(18)
Ag2A S2 Ag12 130.09(6)
Ag3 S2 Ag12 75.75(4)
Ag11 S2 Ag12 97.12(5)
C21T S2 Ag2B 106.22(19)
Ag3 S2 Ag2B 77.50(7)
Ag11 S2 Ag2B 78.27(7)
Ag12 S2 Ag2B 139.57(8)
C24T C21T C23T 110.7(6)
C24T C21T C22T 111.0(6)
C23T C21T C22T 111.6(6)
C24T C21T S2 108.3(4)
C23T C21T S2 106.9(4)
C22T C21T S2 108.1(4)
C31T S3 Ag3 111.7(2)
C31T S3 Ag4 111.8(2)
Ag3 S3 Ag4 98.95(6)
C31T S3 Ag13 112.4(2)
Ag3 S3 Ag13 76.00(4)
Ag4 S3 Ag13 133.96(6)
C31T S3 Ag14 114.4(2)
Ag3 S3 Ag14 132.64(6)
Ag4 S3 Ag14 73.87(4)
Ag13 S3 Ag14 76.98(4)
C33T C31T C32T 111.4(9)
C33T C31T C34T 112.1(8)
C32T C31T C34T 109.6(8)
C33T C31T S3 108.2(5)
C32T C31T S3 108.1(5)
C34T C31T S3 107.3(5)
C41T S4 Ag1B 121.5(2)
C41T S4 Ag4 110.70(19)
Ag1B S4 Ag4 96.73(8)
C41T S4 Ag1A 111.85(19)
Ag4 S4 Ag1A 92.69(7)
C41T S4 Ag16 115.5(2)
Ag1B S4 Ag16 78.04(7)
Ag4 S4 Ag16 128.49(6)
Ag1A S4 Ag16 90.52(6)
C41T S4 Ag15 110.02(19)
Ag1B S4 Ag15 127.66(8)
Ag4 S4 Ag15 71.91(5)
Ag1A S4 Ag15 138.13(7)
Ag16 S4 Ag15 71.94(4)
C43T C41T C42T 110.6(6)
C43T C41T C44T 111.4(6)
C42T C41T C44T 111.4(6)
C43T C41T S4 108.5(4)
C42T C41T S4 107.2(4)
C44T C41T S4 107.6(4)
C51T S5 Ag5A 114.78(18)
C51T S5 Ag8 112.97(19)
Ag5A S5 Ag8 82.83(5)
C51T S5 Ag16 114.34(18)
Ag5A S5 Ag16 130.82(6)
Ag8 S5 Ag16 76.30(4)
C51T S5 Ag9 116.75(19)
Ag5A S5 Ag9 76.35(5)
Ag8 S5 Ag9 130.28(6)
Ag16 S5 Ag9 84.16(5)
C53T C51T C52T 111.3(6)
C53T C51T C54T 110.8(5)
C52T C51T C54T 112.1(6)
C53T C51T S5 107.0(4)
C52T C51T S5 107.9(4)
C54T C51T S5 107.6(4)
C61T S6 Ag6 114.5(2)
C61T S6 Ag5A 112.67(19)
Ag6 S6 Ag5A 78.04(5)
C61T S6 Ag11 112.98(19)
Ag6 S6 Ag11 80.94(5)
Ag5A S6 Ag11 134.26(6)
C61T S6 Ag10 114.3(2)
Ag6 S6 Ag10 131.18(6)
Ag5A S6 Ag10 85.95(5)
Ag11 S6 Ag10 78.17(5)
C62T C61T C64T 110.6(6)
C62T C61T C63T 110.8(6)
C64T C61T C63T 112.2(6)
C62T C61T S6 108.1(4)
C64T C61T S6 107.5(4)
C63T C61T S6 107.4(4)
C71T S7 Ag7 116.7(2)
C71T S7 Ag6 117.3(2)
Ag7 S7 Ag6 92.65(6)
C71T S7 Ag13 115.4(2)
Ag7 S7 Ag13 76.86(5)
Ag6 S7 Ag13 125.00(6)
C71T S7 Ag12 111.9(2)
Ag7 S7 Ag12 129.64(6)
Ag6 S7 Ag12 75.94(5)
Ag13 S7 Ag12 71.21(4)
C74T C71T C73T 111.7(7)
C74T C71T C72T 110.4(6)
C73T C71T C72T 111.1(6)
C74T C71T S7 107.9(5)
C73T C71T S7 108.4(5)
C72T C71T S7 107.2(5)
C81T S8 Ag7 110.9(2)
C81T S8 Ag8 110.9(2)
Ag7 S8 Ag8 74.11(4)
C81T S8 Ag15 109.4(2)
Ag7 S8 Ag15 135.48(6)
Ag8 S8 Ag15 74.54(4)
C81T S8 Ag14 112.5(2)
Ag7 S8 Ag14 75.63(4)
Ag8 S8 Ag14 133.48(6)
Ag15 S8 Ag14 105.39(5)
C82T C81T C84T 111.7(7)
C82T C81T C83T 111.7(7)
C84T C81T C83T 110.7(6)
C82T C81T S8 106.6(5)
C84T C81T S8 107.9(5)
C83T C81T S8 108.0(4)
C1F1 O1F1 Ag1A 108.5(8)
C1F1 O2F1 Ag3 136.7(10)
C1F1 O2F1 Ag2A 130.0(9)
Ag3 O2F1 Ag2A 68.17(19)
O1F1 C1F1 O2F1 129.7(11)
O1F1 C1F1 C2F1 114.2(8)
O2F1 C1F1 C2F1 115.9(9)
F2F1 C2F1 F1F1 107.6(10)
F2F1 C2F1 F3F1 105.2(10)
F1F1 C2F1 F3F1 105.9(10)
F2F1 C2F1 C1F1 113.2(8)
F1F1 C2F1 C1F1 112.8(9)
F3F1 C2F1 C1F1 111.6(8)
C3F1 O3F1 Ag3 120.8(15)
C3F1 O4F1 Ag2B 107.9(10)
O3F1 C3F1 O4F1 128.6(16)
O3F1 C3F1 C4F1 116.6(11)
O4F1 C3F1 C4F1 114.8(10)
F4F1 C4F1 F6F1 108.0(13)
F4F1 C4F1 F5F1 106.4(12)
F6F1 C4F1 F5F1 105.9(13)
F4F1 C4F1 C3F1 111.6(11)
F6F1 C4F1 C3F1 112.4(10)
F5F1 C4F1 C3F1 112.2(10)
C1F2 O1F2 Ag10 128.0(5)
C1F2 O2F2 Ag11 121.7(4)
O2F2 C1F2 O1F2 130.8(6)
O2F2 C1F2 C2F2 114.7(5)
O1F2 C1F2 C2F2 114.5(5)
F1F2 C2F2 F2F2 107.9(6)
F1F2 C2F2 F3F2 106.4(6)
F2F2 C2F2 F3F2 106.0(6)
F1F2 C2F2 C1F2 111.1(5)
F2F2 C2F2 C1F2 111.1(5)
F3F2 C2F2 C1F2 114.0(5)
C1F3 O1F3 Ag12 121.5(4)
C1F3 O2F3 Ag13 122.9(5)
O1F3 C1F3 O2F3 131.3(6)
O1F3 C1F3 C2F3 116.0(6)
O2F3 C1F3 C2F3 112.6(6)
F2F3 C2F3 F3F3 105.9(7)
F2F3 C2F3 F1F3 108.4(7)
F3F3 C2F3 F1F3 106.6(7)
F2F3 C2F3 C1F3 109.9(6)
F3F3 C2F3 C1F3 113.0(7)
F1F3 C2F3 C1F3 112.7(6)
C1F4 O1F4 Ag4 122.9(5)
C1F4 O2F4 Ag15 119.6(4)
O1F4 C1F4 O2F4 130.8(7)
O1F4 C1F4 C2F4 113.1(7)
O2F4 C1F4 C2F4 115.8(7)
O1F4 C1F4 C3F4 117.8(8)
O2F4 C1F4 C3F4 111.1(7)
F1F4 C2F4 F3F4 106.8(11)
F1F4 C2F4 F2F4 105.9(10)
F3F4 C2F4 F2F4 107.6(11)
F1F4 C2F4 C1F4 113.1(9)
F3F4 C2F4 C1F4 111.3(9)
F2F4 C2F4 C1F4 111.8(9)
F4F4 C3F4 F6F4 103.5(12)
F4F4 C3F4 F5F4 105.1(12)
F6F4 C3F4 F5F4 103.8(12)
F4F4 C3F4 C1F4 114.7(10)
F6F4 C3F4 C1F4 115.5(10)
F5F4 C3F4 C1F4 113.0(10)
C1F5 O1F5 Ag15 124.7(11)
C1F5 O2F5 Ag16 119.1(9)
O1F5 C1F5 O2F5 132.5(12)
O1F5 C1F5 C2F5 118.0(11)
O2F5 C1F5 C2F5 109.1(9)
F2F5 C2F5 F1F5 106.3(10)
F2F5 C2F5 F3F5 103.8(10)
F1F5 C2F5 F3F5 107.5(10)
F2F5 C2F5 C1F5 113.1(9)
F1F5 C2F5 C1F5 112.5(8)
F3F5 C2F5 C1F5 113.1(9)
C3F5 O3F5 Ag15 125(2)
C3F5 O4F5 Ag16 113(2)
O3F5 C3F5 O4F5 132(3)
O3F5 C3F5 C4F5 111(2)
O4F5 C3F5 C4F5 116.5(18)
F4F5 C4F5 F6F5 105.6(15)
F4F5 C4F5 F5F5 105.2(14)
F6F5 C4F5 F5F5 105.8(15)
F4F5 C4F5 C3F5 113.5(12)
F6F5 C4F5 C3F5 113.4(12)
F5F5 C4F5 C3F5 112.5(12)
C3F6 O1F6 Ag9 120.1(15)
C1F6 O1F6 Ag9 119.1(4)
C1F6 O2F6 Ag10 127.4(6)
O2F6 C1F6 O1F6 131.8(7)
O2F6 C1F6 C2F6 113.3(6)
O1F6 C1F6 C2F6 115.0(6)
F1F6 C2F6 F3F6 108.0(7)
F1F6 C2F6 F2F6 105.8(7)
F3F6 C2F6 F2F6 104.9(6)
F1F6 C2F6 C1F6 114.1(6)
F3F6 C2F6 C1F6 111.8(5)
F2F6 C2F6 C1F6 111.6(5)
C3F6 O3F6 Ag10 135(4)
O1F6 C3F6 O3F6 125(4)
O1F6 C3F6 C4F6 110.3(19)
O3F6 C3F6 C4F6 125(3)
F4F6 C4F6 F6F6 107.0(16)
F4F6 C4F6 F5F6 106.3(16)
F6F6 C4F6 F5F6 107.2(16)
F4F6 C4F6 C3F6 112.0(13)
F6F6 C4F6 C3F6 111.8(13)
F5F6 C4F6 C3F6 112.2(13)
C1F7 O1F7 Ag8 125.5(6)
C3F7 O1F7 Ag8 133.2(15)
C1F7 O1F7 Ag7 125.2(6)
C3F7 O1F7 Ag7 113.1(16)
Ag8 O1F7 Ag7 67.09(16)
C1F7 O2F7 Ag5A 124.3(6)
C1F7 O2F7 Ag6 111.1(7)
Ag5A O2F7 Ag6 65.9(2)
O2F7 C1F7 O1F7 129.3(9)
O2F7 C1F7 C2F7 115.4(7)
O1F7 C1F7 C2F7 115.3(7)
F3F7 C2F7 F1F7 105.3(7)
F3F7 C2F7 F2F7 108.5(8)
F1F7 C2F7 F2F7 102.9(7)
F3F7 C2F7 C1F7 114.3(6)
F1F7 C2F7 C1F7 112.1(6)
F2F7 C2F7 C1F7 112.8(6)
C3F7 O3F7 Ag6 125(3)
O1F7 C3F7 O3F7 139(4)
O1F7 C3F7 C4F7 111(2)
O3F7 C3F7 C4F7 110(2)
F5F7 C4F7 F6F7 105.5(16)
F5F7 C4F7 F4F7 106.5(16)
F6F7 C4F7 F4F7 105.5(16)
F5F7 C4F7 C3F7 113.2(13)
F6F7 C4F7 C3F7 113.1(13)
F4F7 C4F7 C3F7 112.4(13)
C1D1 O1D1 Ag11 120.2(6)
O1D1 C1D1 N1D1 123.7(8)
C1D1 N1D1 C2D1 122.5(7)
C1D1 N1D1 C3D1 121.2(8)
C2D1 N1D1 C3D1 116.3(8)
C1D2 O1D2 Ag13 155.8(7)
C1D2 O1D2 Ag14 124.5(6)
Ag13 O1D2 Ag14 76.23(17)
O1D2 C1D2 N1D2 125.5(9)
C1D2 N1D2 C2D2 122.5(8)
C1D2 N1D2 C3D2 121.0(8)
C2D2 N1D2 C3D2 116.4(8)
C1D3 O1D3 Ag14 133.7(7)
O1D3 C1D3 N1D3 124.9(9)
C1D3 N1D3 C3D3 121.5(10)
C1D3 N1D3 C2D3 121.4(8)
C3D3 N1D3 C2D3 117.0(10)
C1D4 O1D4 Ag9 150.4(8)
C1D4 O1D4 Ag16 114.2(6)
Ag9 O1D4 Ag16 81.39(18)
O1D4 C1D4 N1D4 130.3(10)
C1D4 N1D4 C3D4 121.9(9)
C1D4 N1D4 C2D4 122.3(9)
C3D4 N1D4 C2D4 115.8(9)
O1D5 C1D5 N1D5 124.7(8)
C1D5 N1D5 C3D5 121.3(10)
C1D5 N1D5 C2D5 119.1(8)
C3D5 N1D5 C2D5 119.5(10)
C1D6 N1D6 C3D6 125(3)
C1D6 N1D6 C2D6 122(3)
C3D6 N1D6 C2D6 113(3)
O1D6 C1D6 N1D6 133(3)

loop_
_geom_bond_atom_site_label_1
_geom_bond_atom_site_label_2
_geom_bond_distance
Cl1 Ag1B 2.781(2)
Cl1 Ag3 2.7876(13)
Cl1 Ag8 2.9066(13)
Cl1 Ag6 2.9885(14)
Cl1 Ag2A 2.993(2)
Cl1 Ag5A 2.9948(13)
Cl1 Ag7 3.0768(14)
Cl1 Ag1A 3.083(2)
Cl1 Ag2B 3.374(3)
Cl1 Ag4 3.5958(15)
Ag1A O1F1 2.402(10)
Ag1A S4 2.465(2)
Ag1A S1 2.525(2)
Ag1A Ag2A 3.056(2)
Ag1A Ag4 3.5432(17)
Ag1B S1 2.368(2)
Ag1B S4 2.412(2)
Ag1B Ag16 3.081(2)
Ag1B Ag2B 3.169(3)
Ag1B Ag9 3.286(2)
Ag1B Ag4 3.620(2)
Ag2A S1 2.422(2)
Ag2A S2 2.430(2)
Ag2A O2F1 2.753(9)
Ag2A Ag11 2.9188(17)
Ag2A Ag3 3.0123(17)
Ag2A Ag10 3.0426(17)
Ag2B O4F1 2.446(14)
Ag2B S1 2.464(3)
Ag2B S2 2.521(3)
Ag2B Ag3 3.131(2)
Ag2B Ag11 3.162(2)
Ag2B Ag10 3.271(2)
Ag3 S3 2.4486(14)
Ag3 S2 2.4800(14)
Ag3 O2F1 2.619(9)
Ag3 O3F1 2.679(18)
Ag3 Ag13 3.0484(7)
Ag3 Ag12 3.0583(7)
Ag3 Ag4 3.7247(9)
Ag4 S4 2.4323(17)
Ag4 S3 2.4514(15)
Ag4 O1F4 2.474(6)
Ag4 Ag15 2.9569(8)
Ag4 Ag14 3.0188(9)
Ag5A S5 2.4173(15)
Ag5A S6 2.4377(16)
Ag5A O2F7 2.483(8)
Ag5A Ag6 3.0646(7)
Ag5A Ag9 3.0900(8)
Ag5A Ag8 3.2142(7)
Ag5A Ag10 3.3907(9)
Ag6 S7 2.4224(17)
Ag6 S6 2.4299(16)
Ag6 O3F7 2.69(3)
Ag6 O2F7 3.074(10)
Ag6 Ag12 3.0756(7)
Ag6 Ag11 3.1951(8)
Ag6 Ag7 3.4989(7)
Ag7 S7 2.4153(16)
Ag7 S8 2.4441(15)
Ag7 O1F7 2.721(7)
Ag7 Ag8 2.9609(7)
Ag7 Ag14 3.0626(8)
Ag7 Ag13 3.0730(7)
Ag8 S5 2.4418(15)
Ag8 S8 2.4695(15)
Ag8 O1F7 2.636(7)
Ag8 Ag15 3.0376(7)
Ag8 Ag16 3.0402(8)
Ag9 O1F6 2.316(5)
Ag9 O1D4 2.499(6)
Ag9 S1 2.5110(15)
Ag9 S5 2.5781(16)
Ag9 Ag10 3.0973(7)
Ag9 Ag16 3.3903(8)
Ag10 O3F6 2.35(5)
Ag10 O1F2 2.373(5)
Ag10 O2F6 2.381(7)
Ag10 S1 2.5167(15)
Ag10 S6 2.5354(18)
Ag10 Ag11 3.1700(7)
Ag11 O2F2 2.323(5)
Ag11 S2 2.4879(14)
Ag11 O1D1 2.491(5)
Ag11 S6 2.4921(15)
Ag11 Ag12 3.7399(7)
Ag12 O1F3 2.350(5)
Ag12 O1W 2.387(5)
Ag12 S2 2.5011(15)
Ag12 S7 2.5727(16)
Ag12 Ag13 2.9691(7)
Ag13 O2F3 2.296(5)
Ag13 S3 2.5024(15)
Ag13 O1D2 2.520(7)
Ag13 S7 2.5267(16)
Ag13 Ag14 3.1573(7)
Ag14 O1D3 2.272(6)
Ag14 S8 2.5493(15)
Ag14 S3 2.5700(15)
Ag14 O1D2 2.594(7)
Ag14 Ag15 4.0527(7)
Ag15 O1F5 2.337(15)
Ag15 O2F4 2.356(5)
Ag15 O3F5 2.42(3)
Ag15 S8 2.5458(15)
Ag15 S4 2.5982(16)
Ag15 Ag16 2.9852(8)
Ag16 O4F5 2.19(3)
Ag16 O2F5 2.375(12)
Ag16 S5 2.4798(15)
Ag16 S4 2.4817(16)
Ag16 O1D4 2.695(8)
S1 C11T 1.858(8)
S1 C15T 1.859(10)
C11T C12T 1.51(2)
C11T C13T 1.53(2)
C11T C14T 1.53(2)
C15T C16T 1.521(7)
C15T C17T 1.521(10)
C15T C18T 1.521(7)
S2 C21T 1.861(5)
C21T C24T 1.519(7)
C21T C23T 1.524(7)
C21T C22T 1.524(7)
S3 C31T 1.858(6)
C31T C33T 1.497(12)
C31T C32T 1.513(10)
C31T C34T 1.515(12)
S4 C41T 1.863(6)
C41T C43T 1.515(7)
C41T C42T 1.519(7)
C41T C44T 1.520(7)
S5 C51T 1.870(6)
C51T C53T 1.517(7)
C51T C52T 1.520(7)
C51T C54T 1.524(7)
S6 C61T 1.858(6)
C61T C62T 1.515(7)
C61T C64T 1.518(7)
C61T C63T 1.518(7)
S7 C71T 1.872(6)
C71T C74T 1.517(7)
C71T C73T 1.523(7)
C71T C72T 1.523(7)
S8 C81T 1.864(6)
C81T C82T 1.515(8)
C81T C84T 1.520(7)
C81T C83T 1.523(7)
O1F1 C1F1 1.229(9)
O2F1 C1F1 1.238(8)
C1F1 C2F1 1.542(9)
C2F1 F2F1 1.322(9)
C2F1 F1F1 1.323(9)
C2F1 F3F1 1.334(9)
O3F1 C3F1 1.229(9)
O4F1 C3F1 1.232(9)
C3F1 C4F1 1.538(9)
C4F1 F4F1 1.328(9)
C4F1 F6F1 1.328(9)
C4F1 F5F1 1.329(9)
O1F2 C1F2 1.239(7)
O2F2 C1F2 1.234(7)
C1F2 C2F2 1.536(9)
C2F2 F1F2 1.326(6)
C2F2 F2F2 1.328(6)
C2F2 F3F2 1.337(6)
O1F3 C1F3 1.236(8)
O2F3 C1F3 1.236(9)
C1F3 C2F3 1.553(9)
C2F3 F2F3 1.320(10)
C2F3 F3F3 1.321(10)
C2F3 F1F3 1.334(9)
O1F4 C1F4 1.232(7)
O2F4 C1F4 1.238(7)
C1F4 C2F4 1.536(9)
C1F4 C3F4 1.551(9)
C2F4 F1F4 1.322(9)
C2F4 F3F4 1.324(9)
C2F4 F2F4 1.324(9)
C3F4 F4F4 1.333(9)
C3F4 F6F4 1.334(9)
C3F4 F5F4 1.336(9)
O1F5 C1F5 1.232(8)
O2F5 C1F5 1.236(9)
C1F5 C2F5 1.543(9)
C2F5 F2F5 1.312(9)
C2F5 F1F5 1.324(9)
C2F5 F3F5 1.337(9)
O3F5 C3F5 1.232(10)
O4F5 C3F5 1.236(10)
C3F5 C4F5 1.543(10)
C4F5 F4F5 1.330(10)
C4F5 F6F5 1.330(10)
C4F5 F5F5 1.330(10)
O1F6 C3F6 1.228(10)
O1F6 C1F6 1.239(7)
O2F6 C1F6 1.238(7)
C1F6 C2F6 1.554(7)
C2F6 F1F6 1.323(7)
C2F6 F3F6 1.334(7)
C2F6 F2F6 1.334(7)
O3F6 C3F6 1.229(10)
C3F6 C4F6 1.540(10)
C4F6 F4F6 1.324(10)
C4F6 F6F6 1.325(10)
C4F6 F5F6 1.325(10)
O1F7 C1F7 1.228(7)
O1F7 C3F7 1.228(10)
O2F7 C1F7 1.225(8)
C1F7 C2F7 1.530(8)
C2F7 F3F7 1.311(7)
C2F7 F1F7 1.332(7)
C2F7 F2F7 1.337(8)
O3F7 C3F7 1.232(10)
C3F7 C4F7 1.538(10)
C4F7 F5F7 1.327(10)
C4F7 F6F7 1.329(10)
C4F7 F4F7 1.329(10)
O1D1 C1D1 1.240(7)
C1D1 N1D1 1.310(10)
N1D1 C2D1 1.442(13)
N1D1 C3D1 1.458(10)
O1D2 C1D2 1.225(11)
C1D2 N1D2 1.307(7)
N1D2 C2D2 1.412(14)
N1D2 C3D2 1.454(8)
O1D3 C1D3 1.217(8)
C1D3 N1D3 1.304(12)
N1D3 C3D3 1.390(17)
N1D3 C2D3 1.421(14)
O1D4 C1D4 1.210(8)
C1D4 N1D4 1.274(11)
N1D4 C3D4 1.435(8)
N1D4 C2D4 1.444(8)
O1D5 C1D5 1.223(11)
C1D5 N1D5 1.339(12)
N1D5 C3D5 1.418(14)
N1D5 C2D5 1.427(13)
O1D6 C1D6 1.231(10)
N1D6 C1D6 1.316(10)
N1D6 C3D6 1.439(10)
N1D6 C2D6 1.439(10)
